data_7704826
loop_
_publ_author_name
'Hou, Simin'
'Li, Qiaohong'
'Ding, Qing-Rong'
'Kang, Yao'
'Zhang, Jian'
'Zhang, Lei'

_publ_section_title
;
 Heterometallic Ag<sub>2</sub>Ti<sub>10</sub> and
 Ag<sub>4</sub>Ti<sub>8</sub>-oxo clusters with different silver doping
 models: synthesis, structure, and theoretical studies.
;
_journal_issue 31
_journal_name_full 'Dalton transactions (Cambridge, England : 2003)'
_journal_page_first 11005
_journal_page_last 11009
_journal_paper_doi 10.1039/d0dt02396e
_journal_volume 49
_journal_year 2020
_chemical_formula_moiety 'C132 H86 Ag2 O58 Ti10'
_chemical_formula_sum 'C132 H86 Ag2 O58 Ti10'
_chemical_formula_weight 3294.74
_space_group_crystal_system monoclinic
_space_group_IT_number 14
_space_group_name_Hall '-P 2yn'
_space_group_name_H-M_alt 'P 1 21/n 1'
_atom_sites_solution_hydrogens mixed
_audit_creation_date 2020-03-03
_audit_creation_method
;
Olex2 1.2
(compiled 2017.08.10 svn.r3458 for OlexSys, GUI svn.r5381)
;
_audit_update_record
;
2020-03-25 deposited with the CCDC.	2020-07-13 downloaded from the CCDC.
;
_cell_angle_alpha 90
_cell_angle_beta 103.069(2)
_cell_angle_gamma 90
_cell_formula_units_Z 4
_cell_length_a 15.4863(2)
_cell_length_b 45.3078(6)
_cell_length_c 19.2032(3)
_cell_measurement_reflns_used 16065
_cell_measurement_temperature 100.0(2)
_cell_measurement_theta_max 69.6630
_cell_measurement_theta_min 4.2650
_cell_volume 13124.9(3)
_computing_cell_refinement 'CrysAlisPro 1.171.39.46 (Rigaku OD, 2018)'
_computing_data_collection 'CrysAlisPro 1.171.39.46 (Rigaku OD, 2018)'
_computing_data_reduction 'CrysAlisPro 1.171.39.46 (Rigaku OD, 2018)'
_computing_molecular_graphics 'Olex2 (Dolomanov et al., 2009)'
_computing_publication_material 'Olex2 (Dolomanov et al., 2009)'
_computing_structure_refinement 'ShelXL (Sheldrick, 2015)'
_computing_structure_solution 'SHELXS-97 (Sheldrick, 1990)'
_diffrn_ambient_environment N~2~
_diffrn_ambient_temperature 100.0(2)
_diffrn_detector 'CCD plate'
_diffrn_detector_area_resol_mean 16.2083
_diffrn_detector_type Eos
_diffrn_measured_fraction_theta_full 0.997
_diffrn_measured_fraction_theta_max 0.979
_diffrn_measurement_details
;
List of Runs (angles in degrees, time in seconds):

  # Type    Start    End  Width  t~exp~   \w     \q     \k     \f   Frames
#--------------------------------------------------------------------------
  1  \w    -21.00  69.00   1.00    1.80    --    0.00  57.00-180.00   90
  2  \w     37.00  65.00   1.00    1.80    --    0.00  38.00 -30.00   28
  3  \w    -19.00   7.00   1.00    1.80    --    0.00  38.00 -30.00   26
  4  \w     30.00  84.00   1.00    7.21    --   54.00-125.00 -90.00   54
  5  \w     11.00 127.00   1.00    7.21    --   54.00  19.00   0.00  116
  6  \w     -5.00  74.00   1.00    7.21    --   54.00 -57.00  90.00   79
  7  \w     29.00  66.00   1.00    7.21    --   54.00-125.00  30.00   37
  8  \w     71.00 106.00   1.00    7.21    --  108.00-111.00   0.00   35
  9  \w     82.00 174.00   1.00    7.21    --  108.00  77.00 -60.00   92
 10  \w     42.00  85.00   1.00    7.21    --  108.00-111.00 -30.00   43
 11  \w     97.00 169.00   1.00    7.21    --  108.00  63.00   0.00   72
 12  \w     50.00 143.00   1.00    7.21    --  108.00 -91.00 150.00   93
 13  \w    115.00 170.00   1.00    7.21    --  108.00 109.00-123.00   55
 14  \w     81.00 171.00   1.00    7.21    --  108.00  77.00 -90.00   90
 15  \w    115.00 173.00   1.00    7.21    --  108.00  63.00 -30.00   58
;
_diffrn_measurement_device 'four-circle diffractometer'
_diffrn_measurement_device_type 'SuperNova, Dual, Cu at home/near, Eos'
_diffrn_measurement_method '\w scans'
_diffrn_orient_matrix_type 'CrysAlisPro convention (1999,Acta A55,543-557)'
_diffrn_orient_matrix_UB_11 0.0269127000
_diffrn_orient_matrix_UB_12 0.0327990000
_diffrn_orient_matrix_UB_13 0.0052693000
_diffrn_orient_matrix_UB_21 -0.0529244000
_diffrn_orient_matrix_UB_22 0.0049706000
_diffrn_orient_matrix_UB_23 -0.0772765000
_diffrn_orient_matrix_UB_31 -0.0830122000
_diffrn_orient_matrix_UB_32 0.0074846000
_diffrn_orient_matrix_UB_33 0.0280898000
_diffrn_radiation_monochromator mirror
_diffrn_radiation_probe x-ray
_diffrn_radiation_type CuK\a
_diffrn_radiation_wavelength 1.54184
_diffrn_reflns_av_R_equivalents 0.0647
_diffrn_reflns_av_unetI/netI 0.0806
_diffrn_reflns_Laue_measured_fraction_full 0.997
_diffrn_reflns_Laue_measured_fraction_max 0.979
_diffrn_reflns_limit_h_max 7
_diffrn_reflns_limit_h_min -18
_diffrn_reflns_limit_k_max 44
_diffrn_reflns_limit_k_min -55
_diffrn_reflns_limit_l_max 22
_diffrn_reflns_limit_l_min -23
_diffrn_reflns_number 51803
_diffrn_reflns_point_group_measured_fraction_full 0.997
_diffrn_reflns_point_group_measured_fraction_max 0.979
_diffrn_reflns_theta_full 67.684
_diffrn_reflns_theta_max 70.484
_diffrn_reflns_theta_min 3.462
_diffrn_source 'micro-focus sealed X-ray tube'
_diffrn_source_type 'SuperNova (Cu) X-ray Source'
_exptl_absorpt_coefficient_mu 8.075
_exptl_absorpt_correction_T_max 1.00000
_exptl_absorpt_correction_T_min 0.02587
_exptl_absorpt_correction_type multi-scan
_exptl_absorpt_process_details
;
CrysAlisPro 1.171.39.46 (Rigaku Oxford Diffraction, 2018)
Empirical absorption correction using spherical harmonics,
 implemented in SCALE3 ABSPACK scaling algorithm.
;
_exptl_crystal_colour 'clear reddish orange'
_exptl_crystal_colour_lustre clear
_exptl_crystal_colour_modifier reddish
_exptl_crystal_colour_primary orange
_exptl_crystal_density_diffrn 1.667
_exptl_crystal_density_method 'not measured'
_exptl_crystal_description needle
_exptl_crystal_F_000 6624
_exptl_crystal_size_max 0.5
_exptl_crystal_size_mid 0.1
_exptl_crystal_size_min 0.1
_refine_diff_density_max 2.201
_refine_diff_density_min -1.543
_refine_diff_density_rms 0.141
_refine_ls_extinction_method none
_refine_ls_goodness_of_fit_ref 1.052
_refine_ls_hydrogen_treatment mixed
_refine_ls_matrix_type full
_refine_ls_number_parameters 1839
_refine_ls_number_reflns 24602
_refine_ls_number_restraints 784
_refine_ls_restrained_S_all 1.038
_refine_ls_R_factor_all 0.1214
_refine_ls_R_factor_gt 0.0899
_refine_ls_shift/su_max 0.001
_refine_ls_shift/su_mean 0.000
_refine_ls_structure_factor_coef Fsqd
_refine_ls_weighting_details 'w=1/[\s^2^(Fo^2^)+(0.1200P)^2^+73.9101P] where P=(Fo^2^+2Fc^2^)/3'
_refine_ls_weighting_scheme calc
_refine_ls_wR_factor_gt 0.2289
_refine_ls_wR_factor_ref 0.2544
_reflns_Friedel_coverage 0.000
_reflns_number_gt 17960
_reflns_number_total 24602
_reflns_threshold_expression 'I > 2\s(I)'
_cod_data_source_file d0dt02396e2.cif
_cod_data_source_block a
_cod_depositor_comments 'Adding full bibliography for 7704826--7704827.cif.'
_cod_database_code 7704826
_shelx_shelxl_version_number 2017/1
_shelx_space_group_comment
;
The symmetry employed for this shelxl refinement is uniquely defined
by the following loop, which should always be used as a source of
symmetry information in preference to the above space-group names.
They are only intended as comments.
;
_reflns_odcompleteness_completeness 99.68
_reflns_odcompleteness_iscentric 1
_reflns_odcompleteness_theta 66.97
_olex2_refinement_description
;
1. Fixed Uiso
 At 1.2 times of:
  All C(H) groups
 At 1.5 times of:
  All C(H,H,H) groups, All O(H) groups
2. Restrained distances
 O01Y-H01Y
 0.85 with sigma of 0.01
 C05L-C05N
 1.5 with sigma of 0.02
 C04U-H01Y
 1.87382 with sigma of 0.02
 Ti08-H01Y
 2.362503 with sigma of 0.02
3. Uiso/Uaniso restraints and constraints
C01Z \\sim C020 \\sim C022 \\sim C023 \\sim C024 \\sim C025 \\sim C026 \\sim
C027 \\sim C028 \\sim C029 \\sim C02A \\sim C02B \\sim C02C \\sim C02D \\sim
C02E \\sim C02F \\sim C02G \\sim C02H \\sim C02I \\sim C02J \\sim C02K \\sim
C02L \\sim C02M \\sim C02N \\sim C02O \\sim C02P \\sim C02Q \\sim C02R \\sim
C02S \\sim C02T \\sim C02U \\sim C02V \\sim C02W \\sim C02X \\sim C02Y \\sim
C02Z \\sim C030 \\sim C031 \\sim C032 \\sim C033 \\sim C034 \\sim C035 \\sim
C036 \\sim C037 \\sim C038 \\sim C039 \\sim C03A \\sim C03B \\sim C03C \\sim
C03D \\sim C03E \\sim C03F \\sim C03G \\sim C03H \\sim C03I \\sim C03J \\sim
C03K \\sim C03L \\sim C03M \\sim C03N \\sim C03O \\sim C03P \\sim C03Q \\sim
C03R \\sim C03S \\sim C03T \\sim C03U \\sim C03V \\sim C03W \\sim C03X \\sim
C03Y \\sim C03Z \\sim C040 \\sim C041 \\sim C042 \\sim C043 \\sim C044 \\sim
C045 \\sim C046 \\sim C047 \\sim C048 \\sim C049 \\sim C04A \\sim C04B \\sim
C04C \\sim C04D \\sim C04E \\sim C04F \\sim C04G \\sim C04H \\sim C04I \\sim
C04J \\sim C04K \\sim C04L \\sim C04M \\sim C04N \\sim C04O \\sim C04P \\sim
C04Q \\sim C04R \\sim C04S \\sim C04T \\sim C04U \\sim C04V \\sim C04W \\sim
C04X \\sim C04Y \\sim C04Z \\sim C050 \\sim C051 \\sim C052 \\sim C053 \\sim
C054 \\sim C055 \\sim C056 \\sim C057 \\sim C059 \\sim C05A \\sim C05B \\sim
C05C \\sim C05D \\sim C05E \\sim C05F \\sim C05G \\sim C05H \\sim C05I \\sim
C05J \\sim C05K \\sim C05L \\sim C05M \\sim C05N \\sim C06A: within 2A with
sigma of 0.04 and sigma for terminal atoms of 0.08
4. Others
 Sof(Ag1A)=1-FVAR(1)
 Sof(Ag1)=FVAR(1)
 Sof(Ag2A)=1-FVAR(2)
 Sof(Ag2)=FVAR(2)
5.a Ternary CH refined with riding coordinates:
 C05L(H05n)
5.b Me refined with riding coordinates:
 C05N(H05r,H05s,H05t), C06A(H06a,H06b,H06c)
5.c Aromatic/amide H refined with riding coordinates:
 C02C(H02C), C02F(H02F), C02J(H02J), C02P(H02P), C02Q(H02Q), C02R(H02R),
 C02W(H02W), C02X(H02X), C02Z(H02Z), C030(H030), C035(H035), C036(H036),
 C03B(H03B), C03C(H03C), C03E(H03E), C03H(H03H), C03M(H03M), C03N(H03N),
 C03O(H03O), C03P(H03P), C03Q(H03Q), C03S(H03S), C03U(H03U), C03V(H03V),
 C03Y(H03Y), C040(H040), C041(H041), C042(H042), C043(H043), C046(H046),
 C047(H047), C048(H048), C049(H049), C04A(H04A), C04B(H04B), C04C(H04C),
 C04E(H04E), C04F(H04F), C04G(H04G), C04I(H04I), C04J(H04J), C04K(H04K),
 C04L(H04L), C04M(H04M), C04N(H04N), C04P(H04P), C04Q(H04Q), C04R(H04R),
 C04S(H04S), C04T(H04T), C04V(H04V), C04W(H04W), C04Y(H04Y), C04Z(H04Z),
 C050(H050), C052(H052), C053(H053), C054(H054), C055(H055), C056(H056),
 C057(H057), C059(H059), C05A(H05A), C05B(H05B), C05C(H05C), C05D(H05D),
 C05F(H05h), C05G(H05i), C05H(H05j), C05I(H05k), C05J(H05l), C05K(H05m)
5.d Idealised Me refined as rotating group:
 C05E(H05e,H05f,H05g), C05M(H05o,H05p,H05q)
;
_olex2_submission_special_instructions 'No special instructions were received'
_oxdiff_exptl_absorpt_empirical_details
;
Empirical correction (ABSPACK) includes:
- Absorption correction using spherical harmonics
- Frame scaling
;
_oxdiff_exptl_absorpt_empirical_full_max 27.241
_oxdiff_exptl_absorpt_empirical_full_min 0.412

loop_
_space_group_symop_operation_xyz
'x, y, z'
'-x+1/2, y+1/2, -z+1/2'
'-x, -y, -z'
'x-1/2, -y-1/2, z-1/2'

loop_
_atom_site_label
_atom_site_type_symbol
_atom_site_fract_x
_atom_site_fract_y
_atom_site_fract_z
_atom_site_U_iso_or_equiv
_atom_site_adp_type
_atom_site_occupancy
_atom_site_site_symmetry_order
_atom_site_calc_flag
_atom_site_refinement_flags_posn
_atom_site_refinement_flags_adp
_atom_site_refinement_flags_occupancy
_atom_site_disorder_assembly
_atom_site_disorder_group
Ti03 Ti 0.72667(7) 0.35218(3) 0.33607(7) 0.0273(3) Uani 1 1 d . . . . .
Ti04 Ti 0.75440(8) 0.40439(3) 0.41517(7) 0.0297(3) Uani 1 1 d . . . . .
Ti05 Ti 0.43628(8) 0.31655(3) 0.43552(8) 0.0349(3) Uani 1 1 d . . . . .
Ti06 Ti 0.65953(9) 0.37104(3) 0.66832(8) 0.0381(3) Uani 1 1 d . . . . .
Ti08 Ti 0.87693(10) 0.47522(3) 0.22235(8) 0.0381(3) Uani 1 1 d D . . . .
Ti09 Ti 0.74285(9) 0.25498(3) 0.54349(9) 0.0401(3) Uani 1 1 d . . . . .
Ti0A Ti 0.97007(9) 0.36001(3) 0.18328(9) 0.0400(4) Uani 1 1 d . . . . .
Ti0B Ti 0.51788(10) 0.47299(4) 0.22996(9) 0.0462(4) Uani 1 1 d . . . . .
Ti0C Ti 0.99464(9) 0.35096(4) 0.61886(8) 0.0449(4) Uani 1 1 d . . . . .
Ti0D Ti 0.62321(12) 0.38733(4) 0.04375(10) 0.0526(4) Uani 1 1 d . . . . .
O00E O 0.7073(3) 0.33837(12) 0.2337(3) 0.0332(11) Uani 1 1 d . . . . .
O00F O 0.5961(3) 0.35586(11) 0.3111(3) 0.0312(11) Uani 1 1 d . . . . .
O00G O 0.7353(3) 0.36532(11) 0.4295(3) 0.0299(11) Uani 1 1 d . . . . .
O00H O 0.8343(3) 0.45389(11) 0.3004(3) 0.0337(11) Uani 1 1 d . . . . .
O00I O 0.8546(3) 0.34110(12) 0.3538(3) 0.0345(12) Uani 1 1 d . . . . .
O00J O 0.7443(3) 0.39170(11) 0.3217(3) 0.0315(11) Uani 1 1 d . . . . .
O00K O 0.7130(3) 0.30979(11) 0.3621(3) 0.0347(11) Uani 1 1 d . . . . .
O00L O 0.8842(3) 0.40104(12) 0.4388(3) 0.0346(11) Uani 1 1 d . . . . .
O00M O 0.6284(3) 0.41676(12) 0.3999(3) 0.0373(12) Uani 1 1 d . . . . .
O00N O 0.5900(3) 0.44479(12) 0.3050(3) 0.0394(13) Uani 1 1 d . . . . .
O00O O 0.7845(4) 0.44812(12) 0.3983(3) 0.0389(12) Uani 1 1 d . . . . .
O00P O 0.5349(3) 0.28866(12) 0.4828(3) 0.0361(12) Uani 1 1 d . . . . .
O00Q O 0.6996(3) 0.38672(12) 0.5821(3) 0.0352(12) Uani 1 1 d . . . . .
O00R O 0.7627(3) 0.41745(12) 0.5196(3) 0.0363(12) Uani 1 1 d . . . . .
O00S O 0.4995(3) 0.34476(12) 0.5136(3) 0.0399(13) Uani 1 1 d . . . . .
O00T O 0.7193(3) 0.28706(12) 0.4640(3) 0.0383(12) Uani 1 1 d . . . . .
O00U O 0.5304(3) 0.33175(12) 0.3858(3) 0.0374(12) Uani 1 1 d . . . . .
O00V O 0.3645(3) 0.34467(12) 0.3815(3) 0.0376(12) Uani 1 1 d . . . . .
O00W O 0.6790(3) 0.33239(12) 0.6197(3) 0.0383(12) Uani 1 1 d . . . . .
O00X O 0.9199(3) 0.37151(13) 0.5323(3) 0.0371(12) Uani 1 1 d . . . . .
O00Y O 0.3658(3) 0.30817(12) 0.5013(3) 0.0373(12) Uani 1 1 d . . . . .
O00Z O 0.8966(3) 0.35413(12) 0.2567(3) 0.0389(13) Uani 1 1 d . . . . .
O010 O 0.3951(3) 0.28518(13) 0.3759(3) 0.0408(13) Uani 1 1 d . . . . .
O011 O 0.6620(4) 0.37134(12) 0.1483(3) 0.0404(13) Uani 1 1 d . . . . .
O012 O 0.9369(4) 0.49973(12) 0.2923(3) 0.0424(13) Uani 1 1 d . . . . .
O013 O 0.6525(4) 0.40923(13) 0.6954(3) 0.0437(13) Uani 1 1 d . . . . .
O014 O 0.7858(4) 0.37052(13) 0.7199(3) 0.0433(13) Uani 1 1 d . . . . .
O015 O 0.6417(4) 0.48085(12) 0.2135(3) 0.0422(13) Uani 1 1 d . . . . .
O016 O 0.5378(4) 0.37084(13) 0.6119(3) 0.0436(13) Uani 1 1 d . . . . .
O017 O 0.7171(4) 0.28607(13) 0.6104(3) 0.0459(14) Uani 1 1 d . . . . .
O018 O 0.9628(4) 0.40244(12) 0.2161(3) 0.0441(14) Uani 1 1 d . . . . .
O019 O 0.6127(3) 0.24777(13) 0.5132(3) 0.0459(14) Uani 1 1 d . . . . .
O01A O 1.0648(3) 0.34877(12) 0.2566(3) 0.0431(14) Uani 1 1 d . . . . .
O01B O 1.0366(4) 0.37567(13) 0.1223(3) 0.0464(14) Uani 1 1 d . . . . .
O01C O 0.8788(3) 0.35555(14) 0.6549(3) 0.0442(14) Uani 1 1 d . . . . .
O01D O 0.5343(4) 0.43755(13) 0.1685(3) 0.0437(13) Uani 1 1 d . . . . .
O01E O 0.7691(4) 0.23102(13) 0.4718(3) 0.0451(14) Uani 1 1 d . . . . .
O01F O 0.7707(4) 0.50088(12) 0.2146(3) 0.0459(14) Uani 1 1 d . . . . .
O01G O 0.8522(4) 0.36969(12) 0.1145(3) 0.0446(14) Uani 1 1 d . . . . .
O01H O 0.9288(3) 0.31387(13) 0.5741(3) 0.0435(14) Uani 1 1 d . . . . .
O01I O 0.9817(4) 0.44998(13) 0.2309(4) 0.0478(14) Uani 1 1 d . . . . .
O01J O 0.4243(4) 0.46068(14) 0.2666(4) 0.0524(16) Uani 1 1 d . . . . .
O01K O 1.0832(3) 0.35344(14) 0.5692(3) 0.0475(15) Uani 1 1 d . . . . .
O01L O 0.7971(4) 0.44320(13) 0.1667(3) 0.0514(15) Uani 1 1 d . . . . .
O01M O 0.7554(4) 0.22584(13) 0.6054(3) 0.0459(14) Uani 1 1 d . . . . .
O01N O 0.8649(4) 0.27062(14) 0.5650(4) 0.0494(15) Uani 1 1 d . . . . .
O01O O 0.6306(4) 0.34812(13) 0.7387(3) 0.0454(14) Uani 1 1 d . . . . .
O01P O 0.7318(4) 0.36718(15) 0.0292(3) 0.0554(16) Uani 1 1 d . . . . .
O01Q O 0.9509(4) 0.32254(13) 0.1450(4) 0.0489(15) Uani 1 1 d . . . . .
O01R O 0.5271(4) 0.40815(15) 0.0755(3) 0.0515(15) Uani 1 1 d . . . . .
O01S O 0.4532(4) 0.48863(15) 0.1449(4) 0.063(2) Uani 1 1 d . . . . .
O01T O 1.0491(4) 0.32563(17) 0.6913(3) 0.0581(18) Uani 1 1 d . . . . .
O01U O 1.0298(4) 0.38434(16) 0.6749(3) 0.0571(17) Uani 1 1 d . . . . .
O01V O 0.5374(4) 0.50748(15) 0.2834(4) 0.0587(18) Uani 1 1 d . . . . .
O01W O 0.6992(4) 0.42190(15) 0.0835(4) 0.0573(17) Uani 1 1 d . . . . .
O01X O 0.5590(4) 0.35236(16) 0.0266(3) 0.0563(17) Uani 1 1 d . . . . .
O01Y O 0.8869(5) 0.48757(16) 0.1332(4) 0.065(2) Uani 1 1 d D . . . .
H01Y H 0.918(7) 0.5032(14) 0.1326(16) 0.098 Uiso 1 1 d DR . . . .
C01Z C 0.9979(4) 0.32750(15) 0.3459(4) 0.0305(15) Uani 1 1 d . U . . .
C020 C 0.8282(5) 0.46233(16) 0.3622(4) 0.0303(15) Uani 1 1 d . U . . .
O021 O 0.5945(6) 0.40025(17) -0.0460(4) 0.073(2) Uani 1 1 d . . . . .
C022 C 0.4433(4) 0.36378(16) 0.2977(4) 0.0304(15) Uani 1 1 d . U . . .
C023 C 0.5271(4) 0.34947(16) 0.3341(4) 0.0269(14) Uani 1 1 d . U . . .
C024 C 0.7368(4) 0.28814(16) 0.4032(4) 0.0315(16) Uani 1 1 d . U . . .
C025 C 0.3668(4) 0.36099(16) 0.3240(4) 0.0300(15) Uani 1 1 d . U . . .
C026 C 0.3566(4) 0.31884(17) 0.5639(4) 0.0329(16) Uani 1 1 d . U . . .
C027 C 0.9130(4) 0.34197(16) 0.3168(4) 0.0305(16) Uani 1 1 d . U . . .
C028 C 0.6684(5) 0.34491(18) 0.1702(4) 0.0354(17) Uani 1 1 d . U . . .
C029 C 1.0712(5) 0.33117(16) 0.3142(5) 0.0354(17) Uani 1 1 d . U . . .
C02A C 1.0977(5) 0.36925(18) 0.5138(4) 0.0368(17) Uani 1 1 d . U . . .
C02B C 0.5725(5) 0.43238(18) 0.3593(4) 0.0359(17) Uani 1 1 d . U . . .
C02C C 1.0085(5) 0.30962(17) 0.4073(5) 0.0378(17) Uani 1 1 d . U . . .
H02C H 0.961229 0.306926 0.429022 0.045 Uiso 1 1 calc R . . . .
C02D C 1.0303(5) 0.38515(17) 0.4691(4) 0.0338(16) Uani 1 1 d . U . . .
C02E C 0.9399(5) 0.38543(17) 0.4809(4) 0.0334(16) Uani 1 1 d . U . . .
C02F C 0.4421(5) 0.38133(18) 0.2378(4) 0.0378(17) Uani 1 1 d . U . . .
H02F H 0.493302 0.383176 0.220592 0.045 Uiso 1 1 calc R . . . .
C02G C 0.6808(4) 0.30537(18) 0.6416(4) 0.0359(17) Uani 1 1 d . U . . .
C02H C 0.8646(5) 0.36897(19) 0.7065(4) 0.0380(18) Uani 1 1 d . U . . .
C02I C 0.7368(5) 0.41118(17) 0.5744(4) 0.0339(16) Uani 1 1 d . U . . .
C02J C 0.8123(5) 0.26760(19) 0.3136(5) 0.0417(19) Uani 1 1 d . U . . .
H02J H 0.803948 0.285710 0.290252 0.050 Uiso 1 1 calc R . . . .
C02K C 0.7850(5) 0.26370(18) 0.3775(4) 0.0352(17) Uani 1 1 d . U . . .
C02L C 0.7949(5) 0.23647(19) 0.4115(5) 0.0397(18) Uani 1 1 d . U . . .
C02M C 0.6302(5) 0.32057(19) 0.1223(4) 0.0379(17) Uani 1 1 d . U . . .
C02N C 0.5452(5) 0.26085(19) 0.4770(5) 0.0399(18) Uani 1 1 d . U . . .
C02O C 0.4870(5) 0.35241(18) 0.5735(4) 0.0366(17) Uani 1 1 d . U . . .
C02P C 0.2874(5) 0.30754(19) 0.5925(5) 0.0411(19) Uani 1 1 d . U . . .
H02P H 0.251068 0.292626 0.568749 0.049 Uiso 1 1 calc R . . . .
C02Q C 1.0878(5) 0.29621(18) 0.4350(5) 0.0436(19) Uani 1 1 d . U . . .
H02Q H 1.094545 0.284603 0.475871 0.052 Uiso 1 1 calc R . . . .
C02R C 1.1576(5) 0.29986(18) 0.4027(5) 0.0407(19) Uani 1 1 d . U . . .
H02R H 1.211115 0.290431 0.421563 0.049 Uiso 1 1 calc R . . . .
C02S C 0.6763(6) 0.52723(18) 0.2720(5) 0.046(2) Uani 1 1 d . U . . .
C02T C 0.6441(5) 0.29745(18) 0.7034(5) 0.0414(19) Uani 1 1 d . U . . .
C02U C 0.7038(6) 0.4325(2) 0.6874(5) 0.047(2) Uani 1 1 d . U . . .
C02V C 0.7670(6) 0.4368(2) 0.1009(5) 0.045(2) Uani 1 1 d . U . . .
C02W C 0.2899(5) 0.37572(18) 0.2893(4) 0.0383(18) Uani 1 1 d . U . . .
H02W H 0.238195 0.373773 0.305857 0.046 Uiso 1 1 calc R . . . .
C02X C 0.8332(5) 0.2131(2) 0.3810(5) 0.047(2) Uani 1 1 d . U . . .
H02X H 0.839376 0.194632 0.402887 0.057 Uiso 1 1 calc R . . . .
C02Y C 0.8184(6) 0.3244(2) 0.0527(6) 0.052(2) Uani 1 1 d . U . . .
C02Z C 0.8519(6) 0.2445(2) 0.2849(5) 0.049(2) Uani 1 1 d . U . . .
H02Z H 0.871798 0.247214 0.243159 0.058 Uiso 1 1 calc R . . . .
C030 C 1.0487(5) 0.40052(18) 0.4103(5) 0.0387(18) Uani 1 1 d . U . . .
H030 H 1.003401 0.410643 0.379432 0.046 Uiso 1 1 calc R . . . .
C031 C 0.8906(6) 0.30946(19) 0.0954(5) 0.047(2) Uani 1 1 d . U . . .
C032 C 0.4854(5) 0.43601(18) 0.3765(5) 0.0393(18) Uani 1 1 d . U . . .
C033 C 0.6965(5) 0.50133(18) 0.2305(4) 0.0388(18) Uani 1 1 d . U . . .
C034 C 0.4124(5) 0.34033(18) 0.6017(4) 0.0364(17) Uani 1 1 d . U . . .
C035 C 1.1498(5) 0.31713(18) 0.3431(5) 0.044(2) Uani 1 1 d . U . . .
H035 H 1.197920 0.319383 0.322107 0.052 Uiso 1 1 calc R . . . .
C036 C 1.1838(5) 0.36994(19) 0.5021(5) 0.0405(18) Uani 1 1 d . U . . .
H036 H 1.229689 0.360091 0.532899 0.049 Uiso 1 1 calc R . . . .
C037 C 0.8009(6) 0.3554(2) 0.0664(5) 0.046(2) Uani 1 1 d . U . . .
C038 C 1.0761(5) 0.4017(2) 0.1177(5) 0.044(2) Uani 1 1 d . U . . .
C039 C 0.4781(6) 0.2431(2) 0.4294(5) 0.045(2) Uani 1 1 d . U . . .
C03A C 0.4083(5) 0.2558(2) 0.3806(5) 0.046(2) Uani 1 1 d . U . . .
C03B C 0.2739(5) 0.3186(2) 0.6554(5) 0.047(2) Uani 1 1 d . U . . .
H03B H 0.227475 0.311258 0.673615 0.057 Uiso 1 1 calc R . . . .
C03C C 0.3974(6) 0.3508(2) 0.6659(5) 0.045(2) Uani 1 1 d . U . . .
H03C H 0.435227 0.364951 0.691413 0.054 Uiso 1 1 calc R . . . .
C03D C 0.9984(5) 0.42592(19) 0.2023(5) 0.0410(19) Uani 1 1 d . U . . .
C03E C 0.6298(5) 0.2676(2) 0.7155(5) 0.049(2) Uani 1 1 d . U . . .
H03E H 0.642742 0.253439 0.684331 0.059 Uiso 1 1 calc R . . . .
C03F C 0.4159(6) 0.4505(2) 0.3304(5) 0.049(2) Uani 1 1 d . U . . .
C03G C 1.0629(5) 0.42660(19) 0.1572(5) 0.0422(19) Uani 1 1 d . U . . .
C03H C 0.2902(5) 0.39321(19) 0.2301(5) 0.0425(19) Uani 1 1 d . U . . .
H03H H 0.239065 0.403251 0.207703 0.051 Uiso 1 1 calc R . . . .
C03I C 0.9238(6) 0.50724(18) 0.3569(5) 0.045(2) Uani 1 1 d . U . . .
C03J C 0.6215(5) 0.3188(2) 0.7491(5) 0.044(2) Uani 1 1 d . U . . .
C03K C 0.7496(5) 0.43347(18) 0.6317(5) 0.0404(18) Uani 1 1 d . U . . .
C03L C 0.8707(6) 0.49034(19) 0.3924(5) 0.0430(19) Uani 1 1 d . U . . .
C03M C 1.1326(5) 0.40071(19) 0.3981(5) 0.045(2) Uani 1 1 d . U . . .
H03M H 1.144632 0.410970 0.359476 0.054 Uiso 1 1 calc R . . . .
C03N C 0.6460(6) 0.2912(2) 0.1453(5) 0.049(2) Uani 1 1 d . U . . .
H03N H 0.683236 0.287391 0.189586 0.059 Uiso 1 1 calc R . . . .
C03O C 1.1997(5) 0.38526(19) 0.4447(5) 0.044(2) Uani 1 1 d . U . . .
H03O H 1.256634 0.385370 0.436621 0.053 Uiso 1 1 calc R . . . .
C03P C 0.5895(6) 0.3096(2) 0.8085(5) 0.054(2) Uani 1 1 d . U . . .
H03P H 0.576564 0.323507 0.840281 0.064 Uiso 1 1 calc R . . . .
C03Q C 0.4732(6) 0.4251(2) 0.4416(5) 0.048(2) Uani 1 1 d . U . . .
H03Q H 0.518794 0.415105 0.472295 0.057 Uiso 1 1 calc R . . . .
C03R C 0.5735(5) 0.3256(2) 0.0550(5) 0.0425(19) Uani 1 1 d . U . . .
C03S C 0.8613(5) 0.2174(2) 0.3190(5) 0.051(2) Uani 1 1 d . U . . .
H03S H 0.887208 0.201813 0.299488 0.061 Uiso 1 1 calc R . . . .
C03T C 1.0154(6) 0.3916(2) 0.7372(5) 0.051(2) Uani 1 1 d . U . . .
C03U C 0.5328(6) 0.3020(2) 0.0148(5) 0.054(2) Uani 1 1 d . U . . .
H03U H 0.494448 0.305587 -0.029239 0.065 Uiso 1 1 calc R . . . .
C03V C 0.3671(5) 0.3958(2) 0.2041(5) 0.049(2) Uani 1 1 d . U . . .
H03V H 0.367203 0.407359 0.164086 0.058 Uiso 1 1 calc R . . . .
C03W C 0.5060(6) 0.4318(2) 0.1023(5) 0.051(2) Uani 1 1 d . U . . .
C03X C 1.0375(5) 0.2978(3) 0.7104(5) 0.058(3) Uani 1 1 d . U . . .
C03Y C 1.1341(6) 0.4034(2) 0.0702(5) 0.051(2) Uani 1 1 d . U . . .
H03Y H 1.140700 0.387364 0.041659 0.061 Uiso 1 1 calc R . . . .
C03Z C 0.9193(5) 0.2889(2) 0.6009(5) 0.044(2) Uani 1 1 d . U . . .
C040 C 0.3270(6) 0.3404(2) 0.6925(5) 0.050(2) Uani 1 1 d . U . . .
H040 H 0.315944 0.348059 0.734592 0.060 Uiso 1 1 calc R . . . .
C041 C 0.9003(7) 0.2787(2) 0.0847(7) 0.061(3) Uani 1 1 d . U . . .
H041 H 0.947402 0.268468 0.112973 0.073 Uiso 1 1 calc R . . . .
C042 C 0.7587(7) 0.3090(2) -0.0011(6) 0.057(2) Uani 1 1 d . U . . .
H042 H 0.711132 0.318826 -0.029952 0.068 Uiso 1 1 calc R . . . .
C043 C 0.5965(6) 0.2590(2) 0.7734(6) 0.061(3) Uani 1 1 d . U . . .
H043 H 0.587066 0.239089 0.781274 0.073 Uiso 1 1 calc R . . . .
C044 C 0.5982(6) 0.5287(2) 0.2972(5) 0.050(2) Uani 1 1 d . U . . .
C045 C 0.9721(5) 0.2793(2) 0.6691(5) 0.054(3) Uani 1 1 d . U . . .
C046 C 1.1098(6) 0.4520(2) 0.1508(6) 0.055(2) Uani 1 1 d . U . . .
H046 H 1.101069 0.468604 0.176727 0.065 Uiso 1 1 calc R . . . .
C047 C 0.8044(7) 0.4578(2) 0.6280(5) 0.058(3) Uani 1 1 d . U . . .
H047 H 0.832849 0.459082 0.590377 0.070 Uiso 1 1 calc R . . . .
C048 C 0.7108(8) 0.4553(2) 0.7360(5) 0.067(3) Uani 1 1 d . U . . .
H048 H 0.676705 0.455392 0.770167 0.080 Uiso 1 1 calc R . . . .
C049 C 0.5775(6) 0.2804(2) 0.8197(6) 0.062(3) Uani 1 1 d . U . . .
H049 H 0.556014 0.274577 0.859042 0.074 Uiso 1 1 calc R . . . .
C04A C 1.1692(6) 0.4534(2) 0.1073(6) 0.059(3) Uani 1 1 d . U . . .
H04A H 1.201465 0.470546 0.104997 0.071 Uiso 1 1 calc R . . . .
C04B C 0.8403(7) 0.2643(2) 0.0328(7) 0.068(3) Uani 1 1 d . U . . .
H04B H 0.846345 0.244093 0.026665 0.082 Uiso 1 1 calc R . . . .
C04C C 0.7382(8) 0.5498(2) 0.2880(6) 0.059(3) Uani 1 1 d . U . . .
H04C H 0.790206 0.548844 0.271574 0.070 Uiso 1 1 calc R . . . .
C04D C 0.8096(7) 0.4493(2) 0.0469(5) 0.056(2) Uani 1 1 d . U . . .
C04E C 0.3490(6) 0.2382(2) 0.3326(6) 0.059(3) Uani 1 1 d . U . . .
H04E H 0.303092 0.246847 0.299128 0.071 Uiso 1 1 calc R . . . .
C04F C 0.8577(7) 0.5005(2) 0.4573(6) 0.062(3) Uani 1 1 d . U . . .
H04F H 0.820864 0.490019 0.480541 0.075 Uiso 1 1 calc R . . . .
C04G C 1.1801(6) 0.4289(3) 0.0669(6) 0.060(3) Uani 1 1 d . U . . .
H04G H 1.219516 0.429823 0.036981 0.072 Uiso 1 1 calc R . . . .
C04H C 0.9354(6) 0.3843(2) 0.7580(5) 0.054(2) Uani 1 1 d . U . . .
C04I C 0.6070(7) 0.2680(2) 0.1030(6) 0.059(3) Uani 1 1 d . U . . .
H04I H 0.620403 0.248690 0.117667 0.071 Uiso 1 1 calc R . . . .
C04J C 0.3351(6) 0.4542(2) 0.3503(6) 0.061(3) Uani 1 1 d . U . . .
H04J H 0.288233 0.463521 0.319374 0.073 Uiso 1 1 calc R . . . .
C04K C 0.7703(7) 0.2793(2) -0.0111(7) 0.066(3) Uani 1 1 d . U . . .
H04K H 0.731384 0.269284 -0.047376 0.080 Uiso 1 1 calc R . . . .
C04L C 0.5479(6) 0.2737(2) 0.0384(6) 0.058(3) Uani 1 1 d . U . . .
H04L H 0.518532 0.258183 0.011360 0.070 Uiso 1 1 calc R . . . .
C04M C 0.4879(7) 0.2122(2) 0.4313(6) 0.061(3) Uani 1 1 d . U . . .
H04M H 0.535094 0.203643 0.463514 0.073 Uiso 1 1 calc R . . . .
C04N C 0.5830(8) 0.5528(2) 0.3371(6) 0.065(3) Uani 1 1 d . U . . .
H04N H 0.530996 0.553897 0.353433 0.078 Uiso 1 1 calc R . . . .
C04O C 0.4224(8) 0.4792(3) 0.0779(6) 0.079(4) Uani 1 1 d . U . . .
C04P C 0.9614(7) 0.2507(3) 0.6936(6) 0.068(3) Uani 1 1 d . U . . .
H04P H 0.918322 0.238429 0.666817 0.082 Uiso 1 1 calc R . . . .
C04Q C 0.3926(7) 0.4293(3) 0.4601(6) 0.065(3) Uani 1 1 d . U . . .
H04Q H 0.384079 0.422043 0.503332 0.079 Uiso 1 1 calc R . . . .
C04R C 1.0137(8) 0.2406(3) 0.7568(7) 0.089(4) Uani 1 1 d . U . . .
H04R H 1.005288 0.221758 0.773113 0.106 Uiso 1 1 calc R . . . .
C04S C 0.3248(7) 0.4442(3) 0.4144(7) 0.069(3) Uani 1 1 d . U . . .
H04S H 0.271527 0.447488 0.427856 0.083 Uiso 1 1 calc R . . . .
C04T C 1.0908(6) 0.2871(3) 0.7732(6) 0.079(4) Uani 1 1 d . U . . .
H04T H 1.134663 0.299047 0.800317 0.095 Uiso 1 1 calc R . . . .
C04U C 0.8681(7) 0.4741(2) 0.0655(6) 0.062(3) Uani 1 1 d D U . . .
C04V C 0.9631(7) 0.5333(2) 0.3885(7) 0.070(3) Uani 1 1 d . U . . .
H04V H 0.996778 0.544822 0.364589 0.084 Uiso 1 1 calc R . . . .
C04W C 0.7705(11) 0.4784(3) 0.7329(6) 0.089(4) Uani 1 1 d . U . . .
H04W H 0.778928 0.493143 0.767587 0.107 Uiso 1 1 calc R . . . .
C04X C 0.7506(8) 0.1947(2) 0.6133(8) 0.085(4) Uani 1 1 d . U . . .
C04Y C 0.7957(10) 0.4384(3) -0.0201(6) 0.086(4) Uani 1 1 d . U . . .
H04Y H 0.758215 0.422185 -0.031446 0.104 Uiso 1 1 calc R . . . .
C04Z C 1.0788(7) 0.2587(4) 0.7957(6) 0.088(5) Uani 1 1 d . U . . .
H04Z H 1.115189 0.251621 0.837732 0.106 Uiso 1 1 calc R . . . .
C050 C 0.3590(7) 0.2079(3) 0.3351(7) 0.074(3) Uani 1 1 d . U . . .
H050 H 0.319515 0.196239 0.302950 0.089 Uiso 1 1 calc R . . . .
C051 C 0.4428(7) 0.4517(3) 0.0553(6) 0.077(4) Uani 1 1 d . U . . .
C052 C 1.0806(8) 0.4072(3) 0.7854(8) 0.090(4) Uani 1 1 d . U . . .
H052 H 1.133463 0.412043 0.772835 0.108 Uiso 1 1 calc R . . . .
C053 C 0.7232(9) 0.5738(2) 0.3280(6) 0.074(3) Uani 1 1 d . U . . .
H053 H 0.764460 0.588936 0.338762 0.089 Uiso 1 1 calc R . . . .
C054 C 0.8170(10) 0.4797(3) 0.6790(6) 0.086(4) Uani 1 1 d . U . . .
H054 H 0.856081 0.495163 0.677296 0.103 Uiso 1 1 calc R . . . .
C055 C 0.4271(8) 0.1945(3) 0.3851(7) 0.075(3) Uani 1 1 d . U . . .
H055 H 0.431898 0.174039 0.387465 0.089 Uiso 1 1 calc R . . . .
C056 C 0.6435(10) 0.5747(2) 0.3525(6) 0.078(4) Uani 1 1 d . U . . .
H056 H 0.632610 0.590703 0.379580 0.094 Uiso 1 1 calc R . . . .
C057 C 0.8329(10) 0.4496(3) -0.0721(7) 0.083(4) Uani 1 1 d . U . . .
H057 H 0.823716 0.440877 -0.117049 0.100 Uiso 1 1 calc R . . . .
C059 C 0.8988(10) 0.5262(3) 0.4884(8) 0.088(4) Uani 1 1 d . U . . .
H059 H 0.889882 0.532641 0.532243 0.106 Uiso 1 1 calc R . . . .
C05A C 0.9523(9) 0.5417(3) 0.4540(8) 0.088(4) Uani 1 1 d . U . . .
H05A H 0.981792 0.558321 0.475729 0.105 Uiso 1 1 calc R . . . .
C05B C 0.9042(9) 0.4874(3) 0.0143(7) 0.078(3) Uani 1 1 d . U . . .
H05B H 0.939723 0.504088 0.024237 0.093 Uiso 1 1 calc R . . . .
C05C C 0.8839(9) 0.4739(3) -0.0558(6) 0.086(4) Uani 1 1 d . U . . .
H05C H 0.907223 0.482520 -0.091589 0.103 Uiso 1 1 calc R . . . .
C05D C 0.9242(7) 0.3915(3) 0.8254(7) 0.083(4) Uani 1 1 d . U . . .
H05D H 0.872467 0.386079 0.838996 0.099 Uiso 1 1 calc R . . . .
C05E C 0.6789(10) 0.1858(3) 0.6427(9) 0.104(5) Uani 1 1 d . U . . .
H05E H 0.696802 0.186264 0.693953 0.156 Uiso 1 1 calc GR . . . .
H05F H 0.661487 0.166100 0.627251 0.156 Uiso 1 1 calc GR . . . .
H05G H 0.629867 0.198977 0.626975 0.156 Uiso 1 1 calc GR . . . .
C05F C 0.4068(10) 0.4419(4) -0.0148(6) 0.118(6) Uani 1 1 d . U . . .
H05H H 0.421243 0.423219 -0.029046 0.141 Uiso 1 1 calc R . . . .
C05G C 1.0677(9) 0.4157(4) 0.8518(10) 0.129(6) Uani 1 1 d . U . . .
H05I H 1.110252 0.427173 0.881822 0.155 Uiso 1 1 calc R . . . .
C05H C 0.3680(12) 0.4980(4) 0.0307(7) 0.131(7) Uani 1 1 d . U . . .
H05J H 0.353428 0.516489 0.045424 0.157 Uiso 1 1 calc R . . . .
C05I C 0.9910(10) 0.4072(5) 0.8740(9) 0.131(6) Uani 1 1 d . U . . .
H05K H 0.984159 0.411823 0.919636 0.157 Uiso 1 1 calc R . . . .
C05J C 0.3504(14) 0.4597(5) -0.0622(8) 0.162(8) Uani 1 1 d . U . . .
H05L H 0.323042 0.452980 -0.107587 0.195 Uiso 1 1 calc R . . . .
C05K C 0.3353(15) 0.4886(5) -0.0395(8) 0.172(9) Uani 1 1 d . U . . .
H05M H 0.302612 0.501696 -0.072385 0.207 Uiso 1 1 calc R . . . .
C05L C 0.5706(12) 0.3994(5) -0.1222(8) 0.137(8) Uani 1 1 d D U . . .
H05N H 0.617122 0.390586 -0.142667 0.165 Uiso 1 1 calc R . . . .
C05M C 0.8319(11) 0.1814(4) 0.6309(18) 0.234(15) Uani 1 1 d . U . . .
H05O H 0.877570 0.196072 0.635822 0.350 Uiso 1 1 calc GR . . . .
H05P H 0.837500 0.167692 0.594017 0.350 Uiso 1 1 calc GR . . . .
H05Q H 0.837785 0.170994 0.675332 0.350 Uiso 1 1 calc GR . . . .
C05N C 0.5444(15) 0.4275(6) -0.1518(12) 0.236(16) Uani 1 1 d D U . . .
H05R H 0.528829 0.426062 -0.202986 0.354 Uiso 1 1 calc R . . . .
H05S H 0.494041 0.434255 -0.134872 0.354 Uiso 1 1 calc R . . . .
H05T H 0.592409 0.441186 -0.137571 0.354 Uiso 1 1 calc R . . . .
Ag1 Ag 0.66777(6) 0.33569(2) 0.49692(5) 0.0340(3) Uani 0.5987(18) 1 d . . P A 1
Ag1A Ag 0.76895(9) 0.33783(3) 0.53135(7) 0.0356(4) Uani 0.4013(18) 1 d . . P A 2
Ag2 Ag 0.68939(4) 0.41982(2) 0.22471(3) 0.0387(2) Uani 0.929(2) 1 d . . P B 1
Ag2A Ag 0.7974(8) 0.4054(2) 0.2258(6) 0.059(4) Uani 0.071(2) 1 d . . P B 2
C06A C 0.4732(19) 0.3822(7) -0.1494(15) 0.210(12) Uiso 1 1 d . U . . .
H06A H 0.478807 0.362100 -0.133496 0.315 Uiso 1 1 calc R . . . .
H06B H 0.429191 0.392009 -0.129672 0.315 Uiso 1 1 calc R . . . .
H06C H 0.455792 0.382750 -0.200653 0.315 Uiso 1 1 calc R . . . .

loop_
_atom_site_aniso_label
_atom_site_aniso_U_11
_atom_site_aniso_U_22
_atom_site_aniso_U_33
_atom_site_aniso_U_23
_atom_site_aniso_U_13
_atom_site_aniso_U_12
Ti03 0.0157(5) 0.0367(7) 0.0297(7) 0.0011(5) 0.0056(5) 0.0012(5)
Ti04 0.0243(6) 0.0369(7) 0.0292(7) -0.0004(5) 0.0085(5) -0.0030(5)
Ti05 0.0175(6) 0.0475(8) 0.0397(8) 0.0063(6) 0.0066(5) -0.0009(5)
Ti06 0.0294(7) 0.0474(8) 0.0400(8) -0.0002(7) 0.0134(6) -0.0077(6)
Ti08 0.0403(8) 0.0372(7) 0.0414(8) 0.0064(6) 0.0190(6) 0.0089(6)
Ti09 0.0267(7) 0.0440(8) 0.0500(9) 0.0141(7) 0.0093(6) 0.0065(6)
Ti0A 0.0351(7) 0.0384(7) 0.0521(9) 0.0064(7) 0.0219(7) 0.0133(6)
Ti0B 0.0342(8) 0.0464(8) 0.0612(11) 0.0112(8) 0.0172(7) 0.0174(6)
Ti0C 0.0204(6) 0.0739(11) 0.0392(9) 0.0079(8) 0.0041(6) -0.0067(6)
Ti0D 0.0530(10) 0.0529(10) 0.0476(10) 0.0091(8) 0.0023(8) 0.0174(8)
O00E 0.026(2) 0.042(3) 0.030(3) -0.001(2) 0.004(2) 0.002(2)
O00F 0.011(2) 0.045(3) 0.037(3) 0.004(2) 0.0030(19) 0.0006(19)
O00G 0.021(2) 0.037(3) 0.034(3) -0.002(2) 0.010(2) -0.0033(19)
O00H 0.035(3) 0.035(3) 0.032(3) -0.001(2) 0.010(2) -0.001(2)
O00I 0.014(2) 0.046(3) 0.043(3) 0.001(2) 0.007(2) 0.002(2)
O00J 0.021(2) 0.038(3) 0.037(3) -0.004(2) 0.011(2) -0.001(2)
O00K 0.026(2) 0.039(3) 0.039(3) 0.006(2) 0.008(2) 0.001(2)
O00L 0.019(2) 0.047(3) 0.037(3) 0.002(2) 0.003(2) -0.004(2)
O00M 0.029(3) 0.047(3) 0.038(3) 0.002(2) 0.014(2) 0.001(2)
O00N 0.032(3) 0.043(3) 0.048(3) -0.002(3) 0.018(2) 0.005(2)
O00O 0.038(3) 0.040(3) 0.042(3) 0.004(2) 0.015(2) -0.001(2)
O00P 0.022(2) 0.043(3) 0.040(3) 0.008(2) 0.001(2) -0.002(2)
O00Q 0.029(3) 0.048(3) 0.032(3) 0.001(2) 0.011(2) -0.006(2)
O00R 0.036(3) 0.040(3) 0.034(3) -0.005(2) 0.012(2) -0.006(2)
O00S 0.030(3) 0.048(3) 0.044(3) 0.006(3) 0.012(2) -0.002(2)
O00T 0.030(3) 0.046(3) 0.040(3) 0.013(3) 0.011(2) 0.009(2)
O00U 0.021(2) 0.051(3) 0.041(3) 0.013(3) 0.008(2) 0.012(2)
O00V 0.017(2) 0.051(3) 0.046(3) 0.011(3) 0.011(2) 0.004(2)
O00W 0.035(3) 0.045(3) 0.035(3) 0.006(2) 0.008(2) -0.003(2)
O00X 0.022(2) 0.058(3) 0.031(3) 0.001(3) 0.005(2) -0.003(2)
O00Y 0.020(2) 0.050(3) 0.042(3) 0.003(3) 0.006(2) -0.006(2)
O00Z 0.029(3) 0.044(3) 0.048(3) 0.010(3) 0.017(2) 0.010(2)
O010 0.023(3) 0.051(3) 0.047(3) 0.002(3) 0.005(2) -0.003(2)
O011 0.038(3) 0.042(3) 0.036(3) 0.003(2) -0.004(2) 0.009(2)
O012 0.044(3) 0.031(3) 0.056(4) 0.005(3) 0.018(3) 0.000(2)
O013 0.041(3) 0.055(3) 0.040(3) -0.006(3) 0.019(3) -0.010(3)
O014 0.036(3) 0.056(4) 0.037(3) 0.007(3) 0.009(2) -0.004(3)
O015 0.041(3) 0.036(3) 0.054(4) 0.004(3) 0.021(3) 0.009(2)
O016 0.033(3) 0.043(3) 0.052(4) -0.008(3) 0.006(3) -0.008(2)
O017 0.038(3) 0.051(3) 0.048(4) 0.013(3) 0.009(3) 0.006(3)
O018 0.043(3) 0.040(3) 0.058(4) 0.005(3) 0.029(3) 0.007(2)
O019 0.025(3) 0.052(3) 0.058(4) 0.013(3) 0.004(3) 0.001(2)
O01A 0.032(3) 0.044(3) 0.060(4) 0.010(3) 0.025(3) 0.011(2)
O01B 0.044(3) 0.046(3) 0.058(4) 0.006(3) 0.030(3) 0.013(3)
O01C 0.027(3) 0.073(4) 0.033(3) -0.005(3) 0.008(2) -0.014(3)
O01D 0.036(3) 0.048(3) 0.048(4) 0.009(3) 0.011(3) 0.009(2)
O01E 0.036(3) 0.045(3) 0.055(4) 0.012(3) 0.011(3) 0.009(2)
O01F 0.043(3) 0.035(3) 0.064(4) 0.010(3) 0.020(3) 0.009(2)
O01G 0.041(3) 0.039(3) 0.055(4) 0.004(3) 0.013(3) 0.017(3)
O01H 0.026(3) 0.053(3) 0.050(4) 0.016(3) 0.004(2) -0.002(2)
O01I 0.035(3) 0.042(3) 0.068(4) -0.003(3) 0.016(3) 0.008(2)
O01J 0.036(3) 0.059(4) 0.066(4) 0.002(3) 0.018(3) 0.015(3)
O01K 0.025(3) 0.067(4) 0.050(4) 0.008(3) 0.006(2) 0.000(3)
O01L 0.060(4) 0.044(3) 0.046(4) 0.002(3) 0.004(3) 0.014(3)
O01M 0.032(3) 0.049(3) 0.058(4) 0.019(3) 0.013(3) 0.005(2)
O01N 0.032(3) 0.053(4) 0.065(4) 0.019(3) 0.015(3) 0.004(3)
O01O 0.044(3) 0.056(4) 0.042(3) 0.006(3) 0.021(3) -0.009(3)
O01P 0.061(4) 0.055(4) 0.047(4) 0.001(3) 0.005(3) 0.018(3)
O01Q 0.041(3) 0.045(3) 0.068(4) 0.005(3) 0.026(3) 0.013(3)
O01R 0.046(3) 0.062(4) 0.041(4) 0.008(3) -0.003(3) 0.014(3)
O01S 0.057(4) 0.061(4) 0.077(5) 0.031(4) 0.026(4) 0.039(3)
O01T 0.024(3) 0.095(5) 0.051(4) 0.018(4) -0.001(3) -0.008(3)
O01U 0.038(3) 0.085(5) 0.046(4) 0.007(3) 0.004(3) -0.023(3)
O01V 0.055(4) 0.054(4) 0.076(5) 0.001(3) 0.034(4) 0.020(3)
O01W 0.043(4) 0.052(4) 0.076(5) 0.006(3) 0.013(3) 0.009(3)
O01X 0.049(4) 0.068(4) 0.040(4) -0.003(3) -0.015(3) 0.010(3)
O01Y 0.073(5) 0.061(4) 0.075(5) 0.027(4) 0.044(4) 0.015(4)
C01Z 0.013(3) 0.031(3) 0.047(4) -0.005(3) 0.004(3) -0.001(3)
C020 0.030(4) 0.033(4) 0.026(4) -0.001(3) 0.002(3) 0.005(3)
O021 0.107(6) 0.066(5) 0.047(4) 0.015(4) 0.020(4) 0.031(4)
C022 0.021(3) 0.039(4) 0.030(4) -0.002(3) 0.003(3) -0.001(3)
C023 0.014(3) 0.039(4) 0.026(4) -0.001(3) 0.002(3) -0.004(3)
C024 0.016(3) 0.037(4) 0.038(4) 0.003(3) 0.000(3) 0.000(3)
C025 0.014(3) 0.038(4) 0.036(4) -0.002(3) 0.002(3) -0.002(3)
C026 0.017(3) 0.047(4) 0.036(4) 0.016(3) 0.008(3) 0.002(3)
C027 0.017(3) 0.033(4) 0.043(5) 0.000(3) 0.010(3) 0.002(3)
C028 0.027(4) 0.045(4) 0.034(4) 0.005(3) 0.006(3) 0.007(3)
C029 0.021(3) 0.032(4) 0.054(5) -0.003(3) 0.010(3) 0.003(3)
C02A 0.031(4) 0.047(4) 0.035(4) -0.012(3) 0.012(3) -0.009(3)
C02B 0.029(4) 0.043(4) 0.037(4) -0.008(4) 0.010(3) 0.001(3)
C02C 0.021(3) 0.038(4) 0.051(5) -0.003(4) 0.003(3) -0.005(3)
C02D 0.024(3) 0.042(4) 0.039(4) -0.010(3) 0.013(3) -0.006(3)
C02E 0.026(4) 0.042(4) 0.033(4) -0.010(3) 0.010(3) -0.004(3)
C02F 0.023(3) 0.048(4) 0.043(5) 0.002(4) 0.009(3) 0.001(3)
C02G 0.018(3) 0.047(4) 0.040(5) 0.010(4) 0.000(3) -0.003(3)
C02H 0.026(4) 0.053(5) 0.032(4) 0.011(4) -0.001(3) -0.006(3)
C02I 0.025(3) 0.045(4) 0.032(4) 0.003(3) 0.006(3) -0.003(3)
C02J 0.027(4) 0.046(4) 0.051(5) -0.001(4) 0.005(3) 0.008(3)
C02K 0.020(3) 0.043(4) 0.038(4) 0.001(3) -0.003(3) 0.003(3)
C02L 0.016(3) 0.051(5) 0.046(5) -0.003(4) -0.005(3) 0.003(3)
C02M 0.029(4) 0.047(4) 0.036(4) -0.002(4) 0.004(3) -0.005(3)
C02N 0.025(4) 0.051(5) 0.043(5) 0.005(4) 0.008(3) -0.002(3)
C02O 0.027(4) 0.044(4) 0.039(5) 0.013(4) 0.009(3) 0.006(3)
C02P 0.032(4) 0.046(4) 0.045(5) 0.010(4) 0.007(3) -0.007(3)
C02Q 0.030(4) 0.038(4) 0.056(5) 0.004(4) -0.004(4) -0.003(3)
C02R 0.018(3) 0.042(4) 0.056(5) -0.004(4) -0.005(3) 0.004(3)
C02S 0.059(5) 0.033(4) 0.049(5) 0.012(4) 0.018(4) 0.017(4)
C02T 0.029(4) 0.044(4) 0.052(5) 0.018(4) 0.009(3) -0.001(3)
C02U 0.056(5) 0.043(5) 0.046(5) 0.003(4) 0.019(4) -0.004(4)
C02V 0.049(5) 0.058(5) 0.031(5) 0.010(4) 0.016(4) 0.027(4)
C02W 0.017(3) 0.051(5) 0.047(5) 0.001(4) 0.008(3) 0.005(3)
C02X 0.033(4) 0.043(5) 0.062(6) 0.000(4) -0.001(4) 0.006(3)
C02Y 0.047(5) 0.051(5) 0.067(6) -0.003(4) 0.034(5) 0.003(4)
C02Z 0.037(4) 0.066(6) 0.043(5) -0.012(4) 0.010(4) 0.008(4)
C030 0.033(4) 0.044(4) 0.042(5) -0.005(4) 0.014(3) -0.001(3)
C031 0.042(5) 0.039(4) 0.068(6) -0.002(4) 0.032(4) 0.005(4)
C032 0.030(4) 0.044(4) 0.046(5) -0.007(4) 0.013(3) -0.003(3)
C033 0.041(4) 0.037(4) 0.040(5) 0.011(4) 0.014(4) 0.014(3)
C034 0.022(3) 0.047(4) 0.040(5) 0.008(4) 0.006(3) 0.001(3)
C035 0.027(4) 0.040(4) 0.063(6) -0.004(4) 0.011(4) 0.002(3)
C036 0.028(4) 0.047(4) 0.050(5) -0.006(4) 0.015(3) -0.001(3)
C037 0.045(5) 0.048(5) 0.047(5) 0.002(4) 0.017(4) 0.003(4)
C038 0.036(4) 0.050(5) 0.052(5) 0.012(4) 0.019(4) 0.011(4)
C039 0.037(4) 0.048(5) 0.053(5) 0.004(4) 0.016(4) -0.004(4)
C03A 0.032(4) 0.058(5) 0.049(5) 0.000(4) 0.011(4) -0.007(4)
C03B 0.033(4) 0.067(6) 0.046(5) 0.010(4) 0.016(4) -0.004(4)
C03C 0.037(4) 0.054(5) 0.044(5) 0.005(4) 0.008(4) -0.004(4)
C03D 0.031(4) 0.047(5) 0.046(5) 0.001(4) 0.011(3) 0.012(3)
C03E 0.034(4) 0.056(5) 0.057(6) 0.019(4) 0.010(4) 0.002(4)
C03F 0.037(4) 0.056(5) 0.059(6) -0.008(4) 0.019(4) 0.009(4)
C03G 0.030(4) 0.049(5) 0.049(5) 0.010(4) 0.011(3) 0.005(3)
C03H 0.018(3) 0.055(5) 0.053(5) 0.012(4) 0.005(3) 0.008(3)
C03I 0.043(5) 0.034(4) 0.058(6) -0.004(4) 0.009(4) -0.001(3)
C03J 0.029(4) 0.053(5) 0.054(5) 0.009(4) 0.016(4) -0.006(3)
C03K 0.041(4) 0.042(4) 0.039(5) -0.001(4) 0.011(4) -0.008(3)
C03L 0.048(5) 0.039(4) 0.042(5) -0.006(4) 0.010(4) -0.005(4)
C03M 0.038(4) 0.048(5) 0.054(5) 0.002(4) 0.023(4) -0.002(4)
C03N 0.050(5) 0.047(5) 0.048(5) 0.001(4) 0.006(4) -0.012(4)
C03O 0.031(4) 0.053(5) 0.055(5) -0.002(4) 0.023(4) 0.001(4)
C03P 0.044(5) 0.067(6) 0.053(6) 0.019(5) 0.020(4) 0.006(4)
C03Q 0.033(4) 0.065(6) 0.049(5) -0.013(4) 0.019(4) -0.007(4)
C03R 0.030(4) 0.055(5) 0.038(5) 0.000(4) -0.002(3) 0.007(4)
C03S 0.032(4) 0.054(5) 0.064(6) -0.013(5) 0.005(4) 0.014(4)
C03T 0.037(4) 0.058(5) 0.056(6) -0.009(5) 0.006(4) -0.014(4)
C03U 0.036(4) 0.077(7) 0.042(5) -0.017(5) -0.004(4) 0.000(4)
C03V 0.031(4) 0.061(5) 0.055(6) 0.010(4) 0.010(4) 0.009(4)
C03W 0.040(5) 0.059(6) 0.054(6) 0.020(5) 0.012(4) 0.017(4)
C03X 0.016(4) 0.111(8) 0.048(5) 0.038(5) 0.009(3) 0.012(4)
C03Y 0.042(5) 0.067(6) 0.048(5) 0.013(5) 0.017(4) 0.016(4)
C03Z 0.018(3) 0.070(6) 0.046(5) 0.012(4) 0.010(3) 0.007(4)
C040 0.046(5) 0.069(6) 0.035(5) 0.007(4) 0.013(4) 0.000(4)
C041 0.057(6) 0.041(5) 0.097(8) 0.002(5) 0.043(6) 0.008(4)
C042 0.049(5) 0.061(6) 0.065(6) -0.007(5) 0.023(5) 0.004(4)
C043 0.043(5) 0.063(6) 0.080(7) 0.030(6) 0.019(5) -0.005(4)
C044 0.054(5) 0.041(5) 0.058(6) 0.006(4) 0.019(4) 0.018(4)
C045 0.028(4) 0.079(6) 0.059(6) 0.037(5) 0.015(4) 0.022(4)
C046 0.047(5) 0.056(5) 0.063(6) 0.016(5) 0.017(4) 0.004(4)
C047 0.090(7) 0.048(5) 0.044(5) -0.010(4) 0.032(5) -0.026(5)
C048 0.112(9) 0.060(6) 0.041(6) -0.008(5) 0.041(6) -0.019(6)
C049 0.048(5) 0.074(7) 0.070(7) 0.022(6) 0.027(5) -0.004(5)
C04A 0.042(5) 0.062(6) 0.078(7) 0.017(5) 0.022(5) -0.002(4)
C04B 0.064(7) 0.049(6) 0.101(9) -0.019(6) 0.038(6) -0.007(5)
C04C 0.080(7) 0.038(5) 0.061(6) 0.007(4) 0.022(5) 0.007(5)
C04D 0.053(5) 0.070(6) 0.048(6) 0.020(5) 0.017(4) 0.026(5)
C04E 0.039(5) 0.069(6) 0.065(7) 0.003(5) 0.000(4) -0.013(4)
C04F 0.075(7) 0.054(6) 0.064(7) -0.027(5) 0.029(5) -0.023(5)
C04G 0.047(5) 0.079(7) 0.060(6) 0.017(5) 0.025(5) 0.002(5)
C04H 0.041(5) 0.065(6) 0.054(6) -0.019(5) 0.005(4) -0.011(4)
C04I 0.068(6) 0.055(6) 0.057(6) -0.009(5) 0.019(5) -0.020(5)
C04J 0.034(5) 0.068(6) 0.085(8) -0.005(6) 0.021(5) 0.013(4)
C04K 0.062(6) 0.060(6) 0.084(8) -0.021(6) 0.031(6) -0.009(5)
C04L 0.043(5) 0.072(7) 0.061(6) -0.023(5) 0.016(5) -0.023(5)
C04M 0.053(6) 0.054(6) 0.074(7) 0.004(5) 0.015(5) -0.001(4)
C04N 0.096(8) 0.046(5) 0.065(7) 0.007(5) 0.044(6) 0.021(5)
C04O 0.083(7) 0.112(9) 0.048(6) 0.034(6) 0.029(6) 0.066(7)
C04P 0.053(6) 0.093(8) 0.067(7) 0.041(6) 0.031(5) 0.028(5)
C04Q 0.051(6) 0.096(8) 0.059(6) -0.014(6) 0.035(5) -0.017(5)
C04R 0.065(7) 0.125(10) 0.086(9) 0.070(8) 0.039(7) 0.048(7)
C04S 0.040(5) 0.087(8) 0.088(8) -0.020(6) 0.034(5) -0.006(5)
C04T 0.021(4) 0.156(11) 0.059(6) 0.051(7) 0.007(4) 0.013(5)
C04U 0.066(6) 0.075(7) 0.052(6) 0.018(5) 0.024(5) 0.026(5)
C04V 0.065(7) 0.047(5) 0.102(9) -0.019(6) 0.029(6) -0.017(5)
C04W 0.162(12) 0.070(7) 0.054(7) -0.019(6) 0.060(8) -0.036(8)
C04X 0.069(7) 0.046(6) 0.155(13) 0.047(7) 0.058(8) 0.015(5)
C04Y 0.130(11) 0.083(8) 0.056(7) 0.019(6) 0.042(7) 0.045(8)
C04Z 0.030(5) 0.177(13) 0.061(7) 0.064(8) 0.018(5) 0.036(7)
C050 0.051(6) 0.073(7) 0.087(8) -0.009(6) -0.007(5) -0.020(5)
C051 0.064(6) 0.121(9) 0.048(6) 0.032(6) 0.019(5) 0.060(6)
C052 0.047(6) 0.119(10) 0.102(10) -0.038(8) 0.012(6) -0.036(6)
C053 0.121(10) 0.032(5) 0.077(8) -0.001(5) 0.041(7) 0.005(5)
C054 0.140(11) 0.075(7) 0.056(7) -0.017(6) 0.052(7) -0.058(7)
C055 0.073(7) 0.059(6) 0.090(9) -0.006(6) 0.014(6) -0.014(5)
C056 0.144(11) 0.043(5) 0.059(7) 0.005(5) 0.045(7) 0.017(6)
C057 0.104(10) 0.080(8) 0.077(8) 0.010(7) 0.047(7) 0.006(7)
C059 0.115(10) 0.067(7) 0.092(9) -0.040(7) 0.046(8) -0.028(7)
C05A 0.096(9) 0.063(7) 0.116(10) -0.051(7) 0.048(8) -0.034(6)
C05B 0.088(8) 0.085(8) 0.069(8) 0.018(6) 0.037(6) 0.014(7)
C05C 0.099(9) 0.116(11) 0.051(7) 0.023(7) 0.034(7) 0.029(8)
C05D 0.044(6) 0.113(10) 0.091(9) -0.045(8) 0.014(6) -0.014(6)
C05E 0.099(10) 0.070(8) 0.162(15) 0.020(9) 0.071(10) -0.021(7)
C05F 0.126(11) 0.183(14) 0.040(7) 0.016(8) 0.010(7) 0.115(10)
C05G 0.065(8) 0.190(15) 0.143(13) -0.106(12) 0.043(8) -0.057(9)
C05H 0.169(13) 0.163(13) 0.065(8) 0.041(9) 0.035(9) 0.137(11)
C05I 0.077(9) 0.199(16) 0.117(12) -0.094(12) 0.021(8) -0.046(10)
C05J 0.188(15) 0.240(18) 0.056(8) 0.022(10) 0.020(9) 0.171(14)
C05K 0.223(17) 0.230(18) 0.060(9) 0.045(11) 0.022(10) 0.182(15)
C05L 0.120(13) 0.24(2) 0.065(10) -0.018(12) 0.041(9) 0.041(15)
C05M 0.075(10) 0.087(11) 0.54(4) 0.166(19) 0.072(18) 0.031(8)
C05N 0.17(2) 0.39(4) 0.18(2) 0.20(2) 0.087(16) 0.16(2)
Ag1 0.0268(5) 0.0417(5) 0.0360(6) 0.0064(4) 0.0122(4) 0.0007(4)
Ag1A 0.0305(7) 0.0444(8) 0.0306(8) 0.0063(6) 0.0040(5) -0.0030(6)
Ag2 0.0377(3) 0.0402(3) 0.0408(4) 0.0119(3) 0.0141(3) 0.0135(3)
Ag2A 0.077(7) 0.052(6) 0.061(7) -0.019(5) 0.045(6) -0.020(5)

loop_
_atom_type_symbol
_atom_type_description
_atom_type_scat_dispersion_real
_atom_type_scat_dispersion_imag
_atom_type_scat_source
C C 0.0181 0.0091 'International Tables Vol C Tables 4.2.6.8 and 6.1.1.4'
H H 0.0000 0.0000 'International Tables Vol C Tables 4.2.6.8 and 6.1.1.4'
Ag Ag 0.1306 4.2820 'International Tables Vol C Tables 4.2.6.8 and 6.1.1.4'
O O 0.0492 0.0322 'International Tables Vol C Tables 4.2.6.8 and 6.1.1.4'
Ti Ti 0.2191 1.8069 'International Tables Vol C Tables 4.2.6.8 and 6.1.1.4'

loop_
_geom_angle_atom_site_label_1
_geom_angle_atom_site_label_2
_geom_angle_atom_site_label_3
_geom_angle
_geom_angle_site_symmetry_1
_geom_angle_site_symmetry_3
_geom_angle_publ_flag
O00E Ti03 Ti04 139.73(16) . . ?
O00F Ti03 Ti04 94.79(16) . . ?
O00F Ti03 O00E 82.6(2) . . ?
O00F Ti03 O00I 169.6(2) . . ?
O00F Ti03 O00K 88.9(2) . . ?
O00G Ti03 Ti04 40.35(15) . . ?
O00G Ti03 O00E 175.7(2) . . ?
O00G Ti03 O00F 93.0(2) . . ?
O00G Ti03 O00I 93.6(2) . . ?
O00G Ti03 O00K 93.1(2) . . ?
O00I Ti03 Ti04 95.48(16) . . ?
O00I Ti03 O00E 90.7(2) . . ?
O00I Ti03 O00K 82.7(2) . . ?
O00J Ti03 Ti04 41.23(16) . . ?
O00J Ti03 O00E 98.6(2) . . ?
O00J Ti03 O00F 93.4(2) . . ?
O00J Ti03 O00G 81.6(2) . . ?
O00J Ti03 O00I 95.5(2) . . ?
O00J Ti03 O00K 174.3(2) . . ?
O00K Ti03 Ti04 133.41(16) . . ?
O00K Ti03 O00E 86.8(2) . . ?
O00G Ti04 Ti03 41.46(16) . . ?
O00G Ti04 O00J 82.2(2) . . ?
O00G Ti04 O00L 94.7(2) . . ?
O00G Ti04 O00M 96.2(2) . . ?
O00G Ti04 O00O 176.2(2) . . ?
O00G Ti04 O00R 96.2(2) . . ?
O00J Ti04 Ti03 40.79(16) . . ?
O00J Ti04 O00L 93.3(2) . . ?
O00J Ti04 O00M 94.5(2) . . ?
O00J Ti04 O00O 96.7(2) . . ?
O00J Ti04 O00R 178.1(2) . . ?
O00L Ti04 Ti03 94.81(17) . . ?
O00L Ti04 O00M 167.3(2) . . ?
O00L Ti04 O00O 81.7(2) . . ?
O00L Ti04 O00R 87.8(2) . . ?
O00M Ti04 Ti03 97.68(17) . . ?
O00M Ti04 O00O 87.5(2) . . ?
O00M Ti04 O00R 84.6(2) . . ?
O00O Ti04 Ti03 137.33(16) . . ?
O00R Ti04 Ti03 137.63(16) . . ?
O00R Ti04 O00O 84.9(2) . . ?
O00P Ti05 O00S 82.8(2) . . ?
O00P Ti05 O00U 82.8(2) . . ?
O00U Ti05 O00S 81.8(2) . . ?
O00V Ti05 O00P 167.4(2) . . ?
O00V Ti05 O00S 96.2(2) . . ?
O00V Ti05 O00U 84.7(2) . . ?
O00V Ti05 O00Y 98.5(2) . . ?
O00Y Ti05 O00P 93.8(2) . . ?
O00Y Ti05 O00S 83.6(2) . . ?
O00Y Ti05 O00U 165.3(2) . . ?
O010 Ti05 O00P 85.3(2) . . ?
O010 Ti05 O00S 167.9(2) . . ?
O010 Ti05 O00U 98.8(2) . . ?
O010 Ti05 O00V 95.9(3) . . ?
O010 Ti05 O00Y 95.1(2) . . ?
O00Q Ti06 O00W 79.8(2) . . ?
O013 Ti06 O00Q 87.1(2) . . ?
O013 Ti06 O00W 166.8(2) . . ?
O013 Ti06 O014 89.1(3) . . ?
O013 Ti06 O016 92.9(3) . . ?
O013 Ti06 O01O 106.7(3) . . ?
O014 Ti06 O00Q 87.9(2) . . ?
O014 Ti06 O00W 89.3(2) . . ?
O016 Ti06 O00Q 89.0(2) . . ?
O016 Ti06 O00W 88.0(2) . . ?
O016 Ti06 O014 176.2(3) . . ?
O01O Ti06 O00Q 166.1(3) . . ?
O01O Ti06 O00W 86.4(2) . . ?
O01O Ti06 O014 90.2(3) . . ?
O01O Ti06 O016 92.3(3) . . ?
O00H Ti08 O01L 77.7(2) . . ?
O012 Ti08 O00H 86.7(2) . . ?
O012 Ti08 O01F 88.5(3) . . ?
O012 Ti08 O01I 91.1(3) . . ?
O012 Ti08 O01L 164.3(3) . . ?
O012 Ti08 O01Y 111.3(3) . . ?
O01F Ti08 O00H 86.1(2) . . ?
O01F Ti08 O01L 89.0(3) . . ?
O01I Ti08 O00H 93.5(2) . . ?
O01I Ti08 O01F 179.5(3) . . ?
O01I Ti08 O01L 91.2(3) . . ?
O01Y Ti08 O00H 161.4(3) . . ?
O01Y Ti08 O01F 89.7(3) . . ?
O01Y Ti08 O01I 90.8(3) . . ?
O01Y Ti08 O01L 84.1(3) . . ?
O017 Ti09 O00T 87.2(2) . . ?
O019 Ti09 O00T 84.4(2) . . ?
O019 Ti09 O017 88.2(3) . . ?
O01E Ti09 O00T 84.1(2) . . ?
O01E Ti09 O017 170.9(3) . . ?
O01E Ti09 O019 93.6(3) . . ?
O01E Ti09 O01N 90.3(3) . . ?
O01M Ti09 O00T 174.7(3) . . ?
O01M Ti09 O017 95.8(3) . . ?
O01M Ti09 O019 91.4(3) . . ?
O01M Ti09 O01E 93.0(3) . . ?
O01M Ti09 O01N 100.0(3) . . ?
O01N Ti09 O00T 84.5(2) . . ?
O01N Ti09 O017 86.2(3) . . ?
O01N Ti09 O019 167.7(3) . . ?
O00Z Ti0A O018 80.1(2) . . ?
O00Z Ti0A O01G 85.3(2) . . ?
O018 Ti0A O01G 83.9(2) . . ?
O01A Ti0A O00Z 84.7(2) . . ?
O01A Ti0A O018 96.5(3) . . ?
O01A Ti0A O01B 97.3(3) . . ?
O01A Ti0A O01G 169.8(2) . . ?
O01B Ti0A O00Z 165.1(3) . . ?
O01B Ti0A O018 85.0(2) . . ?
O01B Ti0A O01G 93.0(3) . . ?
O01Q Ti0A O00Z 95.2(2) . . ?
O01Q Ti0A O018 167.6(3) . . ?
O01Q Ti0A O01A 94.5(3) . . ?
O01Q Ti0A O01B 99.3(3) . . ?
O01Q Ti0A O01G 84.3(3) . . ?
O015 Ti0B O00N 80.6(2) . . ?
O01D Ti0B O00N 78.3(2) . . ?
O01D Ti0B O015 78.7(2) . . ?
O01J Ti0B O00N 83.9(2) . . ?
O01J Ti0B O015 164.2(3) . . ?
O01J Ti0B O01D 101.3(3) . . ?
O01J Ti0B O01S 97.9(3) . . ?
O01J Ti0B O01V 95.0(3) . . ?
O01S Ti0B O00N 162.8(3) . . ?
O01S Ti0B O015 97.8(3) . . ?
O01S Ti0B O01D 84.5(3) . . ?
O01S Ti0B O01V 98.8(3) . . ?
O01V Ti0B O00N 98.1(3) . . ?
O01V Ti0B O015 84.1(3) . . ?
O01V Ti0B O01D 162.8(3) . . ?
O00X Ti0C O01C 81.4(2) . . ?
O00X Ti0C O01H 84.0(2) . . ?
O01H Ti0C O01C 80.6(2) . . ?
O01K Ti0C O00X 84.3(2) . . ?
O01K Ti0C O01C 165.4(3) . . ?
O01K Ti0C O01H 101.0(3) . . ?
O01K Ti0C O01T 99.2(3) . . ?
O01K Ti0C O01U 95.4(3) . . ?
O01T Ti0C O00X 168.5(3) . . ?
O01T Ti0C O01C 95.4(3) . . ?
O01T Ti0C O01H 84.6(3) . . ?
O01T Ti0C O01U 92.6(3) . . ?
O01U Ti0C O00X 98.0(3) . . ?
O01U Ti0C O01C 83.6(3) . . ?
O01U Ti0C O01H 163.6(3) . . ?
O01P Ti0D O011 84.7(2) . . ?
O01P Ti0D O01W 88.3(3) . . ?
O01R Ti0D O011 86.7(2) . . ?
O01R Ti0D O01P 170.1(3) . . ?
O01R Ti0D O01W 85.8(3) . . ?
O01W Ti0D O011 83.6(3) . . ?
O01X Ti0D O011 84.3(3) . . ?
O01X Ti0D O01P 91.1(3) . . ?
O01X Ti0D O01R 93.0(3) . . ?
O01X Ti0D O01W 167.9(3) . . ?
O021 Ti0D O011 177.5(3) . . ?
O021 Ti0D O01P 92.8(3) . . ?
O021 Ti0D O01R 95.8(3) . . ?
O021 Ti0D O01W 96.2(4) . . ?
O021 Ti0D O01X 95.9(4) . . ?
C028 O00E Ti03 142.9(5) . . ?
C023 O00F Ti03 141.9(5) . . ?
Ti03 O00G Ag1 114.6(2) . . ?
Ti03 O00G Ag1A 127.1(3) . . ?
Ti04 O00G Ti03 98.2(2) . . ?
Ti04 O00G Ag1 140.2(2) . . ?
Ti04 O00G Ag1A 130.3(3) . . ?
C020 O00H Ti08 131.0(5) . . ?
C027 O00I Ti03 134.4(5) . . ?
Ti03 O00J Ti04 98.0(2) . . ?
Ti03 O00J Ag2 129.2(3) . . ?
Ti03 O00J Ag2A 118.7(3) . . ?
Ti04 O00J Ag2 123.8(2) . . ?
Ti04 O00J Ag2A 137.2(4) . . ?
C024 O00K Ti03 150.1(5) . . ?
C02E O00L Ti04 135.3(5) . . ?
C02B O00M Ti04 140.6(5) . . ?
C02B O00N Ti0B 132.1(5) . . ?
C020 O00O Ti04 138.3(5) . . ?
C02N O00P Ti05 132.1(5) . . ?
C02I O00Q Ti06 129.1(5) . . ?
C02I O00R Ti04 142.8(5) . . ?
C02O O00S Ti05 134.2(5) . . ?
Ti09 O00T Ag1 116.6(2) . . ?
C024 O00T Ti09 132.1(5) . . ?
C024 O00T Ag1 110.6(5) . . ?
C023 O00U Ti05 132.4(4) . . ?
C025 O00V Ti05 136.1(4) . . ?
Ti06 O00W Ag1 115.0(2) . . ?
Ti06 O00W Ag1A 113.5(2) . . ?
C02G O00W Ti06 131.3(5) . . ?
C02G O00W Ag1 112.4(5) . . ?
C02G O00W Ag1A 110.4(5) . . ?
C02E O00X Ti0C 132.3(5) . . ?
C026 O00Y Ti05 136.6(5) . . ?
C027 O00Z Ti0A 132.3(4) . . ?
C03A O010 Ti05 133.9(6) . . ?
C028 O011 Ti0D 129.2(5) . . ?
C03I O012 Ti08 132.4(5) . . ?
C02U O013 Ti06 129.6(5) . . ?
C02H O014 Ti06 139.7(5) . . ?
C033 O015 Ti0B 134.0(5) . . ?
C02O O016 Ti06 136.3(5) . . ?
C02G O017 Ti09 164.8(6) . . ?
C03D O018 Ti0A 132.7(5) . . ?
C02N O019 Ti09 137.7(5) . . ?
C029 O01A Ti0A 133.0(5) . . ?
C038 O01B Ti0A 134.5(5) . . ?
C02H O01C Ti0C 130.3(5) . . ?
Ti0B O01D Ag2 103.5(3) . . ?
C03W O01D Ti0B 132.6(6) . . ?
C03W O01D Ag2 116.1(5) . . ?
C02L O01E Ti09 133.7(5) . . ?
C033 O01F Ti08 141.1(5) . . ?
C037 O01G Ti0A 133.6(5) . . ?
C03Z O01H Ti0C 130.9(6) . . ?
C03D O01I Ti08 135.1(6) . . ?
C03F O01J Ti0B 134.6(6) . . ?
C02A O01K Ti0C 136.1(5) . . ?
Ti08 O01L Ag2 117.6(3) . . ?
Ti08 O01L Ag2A 112.2(4) . . ?
C02V O01L Ti08 136.1(6) . . ?
C02V O01L Ag2 102.7(6) . . ?
C02V O01L Ag2A 108.2(6) . . ?
C04X O01M Ti09 144.7(8) . . ?
C03Z O01N Ti09 146.8(6) . . ?
C03J O01O Ti06 135.4(6) . . ?
C037 O01P Ti0D 138.5(6) . . ?
C031 O01Q Ti0A 136.6(5) . . ?
C03W O01R Ti0D 144.6(6) . . ?
C04O O01S Ti0B 136.9(7) . . ?
C03X O01T Ti0C 136.3(6) . . ?
C03T O01U Ti0C 130.1(6) . . ?
C044 O01V Ti0B 137.5(6) . . ?
C02V O01W Ti0D 157.6(6) . . ?
C03R O01X Ti0D 132.2(5) . . ?
Ti08 O01Y H01Y 115.4(18) . . ?
C04U O01Y Ti08 133.3(6) . . ?
C04U O01Y H01Y 110.2(18) . . ?
C029 C01Z C027 121.4(7) . . ?
C02C C01Z C027 120.2(6) . . ?
C02C C01Z C029 118.3(6) . . ?
O00H C020 C03L 120.1(7) . . ?
O00O C020 O00H 121.8(7) . . ?
O00O C020 C03L 118.1(7) . . ?
C05L O021 Ti0D 159.3(11) . . ?
C025 C022 C023 121.1(7) . . ?
C025 C022 C02F 119.7(7) . . ?
C02F C022 C023 119.1(6) . . ?
O00F C023 C022 116.9(6) . . ?
O00U C023 O00F 121.6(6) . . ?
O00U C023 C022 121.5(6) . . ?
O00K C024 C02K 118.0(7) . . ?
O00T C024 O00K 121.2(7) . . ?
O00T C024 C02K 120.7(7) . . ?
O00V C025 C022 122.2(6) . . ?
O00V C025 C02W 118.7(6) . . ?
C022 C025 C02W 119.1(7) . . ?
O00Y C026 C02P 117.8(7) . . ?
O00Y C026 C034 123.0(6) . . ?
C034 C026 C02P 119.2(7) . . ?
O00I C027 C01Z 117.6(7) . . ?
O00Z C027 O00I 120.5(6) . . ?
O00Z C027 C01Z 121.9(6) . . ?
O00E C028 C02M 117.6(7) . . ?
O011 C028 O00E 121.8(8) . . ?
O011 C028 C02M 120.7(7) . . ?
O01A C029 C01Z 120.4(6) . . ?
O01A C029 C035 120.0(7) . . ?
C035 C029 C01Z 119.6(8) . . ?
O01K C02A C02D 121.9(6) . . ?
O01K C02A C036 118.4(8) . . ?
C02D C02A C036 119.7(7) . . ?
O00M C02B O00N 121.3(6) . . ?
O00M C02B C032 117.8(7) . . ?
O00N C02B C032 120.9(7) . . ?
C01Z C02C H02C 119.7 . . ?
C02Q C02C C01Z 120.5(7) . . ?
C02Q C02C H02C 119.7 . . ?
C02A C02D C02E 121.1(7) . . ?
C02A C02D C030 119.4(7) . . ?
C030 C02D C02E 119.4(7) . . ?
O00L C02E O00X 121.7(6) . . ?
O00L C02E C02D 116.5(7) . . ?
O00X C02E C02D 121.7(7) . . ?
C022 C02F H02F 119.4 . . ?
C03V C02F C022 121.2(7) . . ?
C03V C02F H02F 119.4 . . ?
O00W C02G C02T 120.6(7) . . ?
O017 C02G O00W 118.8(7) . . ?
O017 C02G C02T 120.6(7) . . ?
O014 C02H C04H 115.4(8) . . ?
O01C C02H O014 122.2(7) . . ?
O01C C02H C04H 122.4(7) . . ?
O00Q C02I C03K 119.9(7) . . ?
O00R C02I O00Q 122.6(7) . . ?
O00R C02I C03K 117.5(7) . . ?
C02K C02J H02J 119.9 . . ?
C02Z C02J H02J 119.9 . . ?
C02Z C02J C02K 120.1(8) . . ?
C02J C02K C024 118.3(7) . . ?
C02L C02K C024 121.1(7) . . ?
C02L C02K C02J 120.2(8) . . ?
O01E C02L C02K 123.5(7) . . ?
O01E C02L C02X 117.4(8) . . ?
C02K C02L C02X 119.0(8) . . ?
C03N C02M C028 119.7(8) . . ?
C03N C02M C03R 118.0(8) . . ?
C03R C02M C028 122.2(8) . . ?
O00P C02N C039 120.9(7) . . ?
O019 C02N O00P 121.2(8) . . ?
O019 C02N C039 117.9(8) . . ?
O00S C02O O016 120.7(7) . . ?
O00S C02O C034 121.6(7) . . ?
O016 C02O C034 117.7(7) . . ?
C026 C02P H02P 120.2 . . ?
C03B C02P C026 119.6(8) . . ?
C03B C02P H02P 120.2 . . ?
C02C C02Q H02Q 120.0 . . ?
C02C C02Q C02R 120.0(8) . . ?
C02R C02Q H02Q 120.0 . . ?
C02Q C02R H02R 119.4 . . ?
C035 C02R C02Q 121.2(7) . . ?
C035 C02R H02R 119.4 . . ?
C044 C02S C033 121.5(8) . . ?
C04C C02S C033 118.8(8) . . ?
C04C C02S C044 119.7(9) . . ?
C03E C02T C02G 118.3(8) . . ?
C03E C02T C03J 119.4(8) . . ?
C03J C02T C02G 122.3(7) . . ?
O013 C02U C03K 121.2(8) . . ?
O013 C02U C048 117.8(8) . . ?
C048 C02U C03K 121.0(8) . . ?
O01L C02V C04D 119.5(10) . . ?
O01W C02V O01L 119.4(8) . . ?
O01W C02V C04D 120.9(9) . . ?
C025 C02W H02W 119.9 . . ?
C03H C02W C025 120.3(7) . . ?
C03H C02W H02W 119.9 . . ?
C02L C02X H02X 119.9 . . ?
C03S C02X C02L 120.1(9) . . ?
C03S C02X H02X 119.9 . . ?
C031 C02Y C037 120.9(9) . . ?
C031 C02Y C042 119.5(9) . . ?
C042 C02Y C037 119.5(9) . . ?
C02J C02Z H02Z 120.3 . . ?
C03S C02Z C02J 119.4(9) . . ?
C03S C02Z H02Z 120.3 . . ?
C02D C030 H030 119.7 . . ?
C03M C030 C02D 120.7(8) . . ?
C03M C030 H030 119.7 . . ?
O01Q C031 C02Y 123.2(8) . . ?
O01Q C031 C041 117.8(9) . . ?
C02Y C031 C041 119.1(10) . . ?
C03F C032 C02B 121.8(8) . . ?
C03F C032 C03Q 119.6(7) . . ?
C03Q C032 C02B 118.7(8) . . ?
O015 C033 O01F 122.0(7) . . ?
O015 C033 C02S 120.8(7) . . ?
O01F C033 C02S 117.2(8) . . ?
C026 C034 C02O 120.6(7) . . ?
C03C C034 C026 119.6(7) . . ?
C03C C034 C02O 119.8(7) . . ?
C029 C035 H035 119.8 . . ?
C02R C035 C029 120.4(8) . . ?
C02R C035 H035 119.8 . . ?
C02A C036 H036 120.3 . . ?
C03O C036 C02A 119.4(8) . . ?
C03O C036 H036 120.3 . . ?
O01G C037 O01P 120.9(8) . . ?
O01G C037 C02Y 121.0(9) . . ?
O01P C037 C02Y 118.1(9) . . ?
O01B C038 C03G 123.3(7) . . ?
O01B C038 C03Y 117.0(8) . . ?
C03G C038 C03Y 119.7(8) . . ?
C03A C039 C02N 122.0(8) . . ?
C03A C039 C04M 119.6(9) . . ?
C04M C039 C02N 118.4(9) . . ?
O010 C03A C039 122.7(8) . . ?
O010 C03A C04E 116.8(8) . . ?
C039 C03A C04E 120.5(9) . . ?
C02P C03B H03B 119.1 . . ?
C02P C03B C040 121.9(8) . . ?
C040 C03B H03B 119.1 . . ?
C034 C03C H03C 119.5 . . ?
C040 C03C C034 121.0(8) . . ?
C040 C03C H03C 119.5 . . ?
O018 C03D O01I 119.6(7) . . ?
O018 C03D C03G 122.3(7) . . ?
O01I C03D C03G 118.0(8) . . ?
C02T C03E H03E 119.7 . . ?
C043 C03E C02T 120.6(10) . . ?
C043 C03E H03E 119.7 . . ?
O01J C03F C032 121.4(7) . . ?
O01J C03F C04J 119.0(9) . . ?
C032 C03F C04J 119.5(9) . . ?
C038 C03G C03D 120.5(8) . . ?
C046 C03G C038 118.6(8) . . ?
C046 C03G C03D 120.9(8) . . ?
C02W C03H H03H 119.9 . . ?
C02W C03H C03V 120.2(7) . . ?
C03V C03H H03H 119.9 . . ?
O012 C03I C03L 122.4(7) . . ?
O012 C03I C04V 118.1(8) . . ?
C04V C03I C03L 119.5(9) . . ?
O01O C03J C02T 122.3(7) . . ?
O01O C03J C03P 118.4(8) . . ?
C02T C03J C03P 119.3(8) . . ?
C02U C03K C02I 122.7(7) . . ?
C047 C03K C02I 118.8(7) . . ?
C047 C03K C02U 118.3(8) . . ?
C03I C03L C020 122.1(7) . . ?
C04F C03L C020 119.6(8) . . ?
C04F C03L C03I 118.3(8) . . ?
C030 C03M H03M 120.5 . . ?
C030 C03M C03O 119.0(8) . . ?
C03O C03M H03M 120.5 . . ?
C02M C03N H03N 119.6 . . ?
C04I C03N C02M 120.9(9) . . ?
C04I C03N H03N 119.6 . . ?
C036 C03O C03M 121.8(7) . . ?
C036 C03O H03O 119.1 . . ?
C03M C03O H03O 119.1 . . ?
C03J C03P H03P 120.0 . . ?
C049 C03P C03J 120.1(10) . . ?
C049 C03P H03P 120.0 . . ?
C032 C03Q H03Q 120.2 . . ?
C04Q C03Q C032 119.6(9) . . ?
C04Q C03Q H03Q 120.2 . . ?
O01X C03R C02M 122.5(8) . . ?
O01X C03R C03U 117.5(8) . . ?
C03U C03R C02M 120.0(9) . . ?
C02X C03S C02Z 121.1(8) . . ?
C02X C03S H03S 119.5 . . ?
C02Z C03S H03S 119.5 . . ?
O01U C03T C04H 122.5(8) . . ?
O01U C03T C052 119.0(9) . . ?
C052 C03T C04H 118.4(10) . . ?
C03R C03U H03U 119.4 . . ?
C04L C03U C03R 121.2(9) . . ?
C04L C03U H03U 119.4 . . ?
C02F C03V C03H 119.5(8) . . ?
C02F C03V H03V 120.2 . . ?
C03H C03V H03V 120.2 . . ?
O01D C03W C051 121.1(9) . . ?
O01R C03W O01D 121.1(8) . . ?
O01R C03W C051 117.7(10) . . ?
O01T C03X C045 122.0(8) . . ?
O01T C03X C04T 118.6(11) . . ?
C04T C03X C045 119.4(11) . . ?
C038 C03Y H03Y 120.4 . . ?
C04G C03Y C038 119.2(9) . . ?
C04G C03Y H03Y 120.4 . . ?
O01H C03Z O01N 119.2(8) . . ?
O01H C03Z C045 122.9(9) . . ?
O01N C03Z C045 117.8(9) . . ?
C03B C040 C03C 118.7(8) . . ?
C03B C040 H040 120.7 . . ?
C03C C040 H040 120.7 . . ?
C031 C041 H041 120.0 . . ?
C04B C041 C031 119.9(11) . . ?
C04B C041 H041 120.0 . . ?
C02Y C042 H042 119.8 . . ?
C04K C042 C02Y 120.3(10) . . ?
C04K C042 H042 119.8 . . ?
C03E C043 H043 120.4 . . ?
C03E C043 C049 119.1(9) . . ?
C049 C043 H043 120.4 . . ?
O01V C044 C02S 121.7(8) . . ?
O01V C044 C04N 118.6(9) . . ?
C04N C044 C02S 119.7(10) . . ?
C03X C045 C03Z 121.2(9) . . ?
C04P C045 C03X 119.0(9) . . ?
C04P C045 C03Z 119.7(10) . . ?
C03G C046 H046 119.0 . . ?
C04A C046 C03G 122.0(10) . . ?
C04A C046 H046 119.0 . . ?
C03K C047 H047 119.3 . . ?
C054 C047 C03K 121.5(8) . . ?
C054 C047 H047 119.3 . . ?
C02U C048 H048 120.7 . . ?
C02U C048 C04W 118.7(9) . . ?
C04W C048 H048 120.7 . . ?
C03P C049 C043 121.4(9) . . ?
C03P C049 H049 119.3 . . ?
C043 C049 H049 119.3 . . ?
C046 C04A H04A 120.5 . . ?
C046 C04A C04G 118.9(9) . . ?
C04G C04A H04A 120.5 . . ?
C041 C04B H04B 119.5 . . ?
C041 C04B C04K 121.0(10) . . ?
C04K C04B H04B 119.5 . . ?
C02S C04C H04C 119.7 . . ?
C053 C04C C02S 120.6(10) . . ?
C053 C04C H04C 119.7 . . ?
C04U C04D C02V 119.0(9) . . ?
C04Y C04D C02V 122.3(12) . . ?
C04Y C04D C04U 118.6(10) . . ?
C03A C04E H04E 120.3 . . ?
C050 C04E C03A 119.5(10) . . ?
C050 C04E H04E 120.3 . . ?
C03L C04F H04F 119.4 . . ?
C03L C04F C059 121.2(10) . . ?
C059 C04F H04F 119.4 . . ?
C03Y C04G C04A 121.4(9) . . ?
C03Y C04G H04G 119.3 . . ?
C04A C04G H04G 119.3 . . ?
C03T C04H C02H 118.9(8) . . ?
C05D C04H C02H 120.6(9) . . ?
C05D C04H C03T 120.5(9) . . ?
C03N C04I H04I 120.1 . . ?
C03N C04I C04L 119.8(10) . . ?
C04L C04I H04I 120.1 . . ?
C03F C04J H04J 119.8 . . ?
C04S C04J C03F 120.4(10) . . ?
C04S C04J H04J 119.8 . . ?
C042 C04K C04B 120.1(11) . . ?
C042 C04K H04K 119.9 . . ?
C04B C04K H04K 119.9 . . ?
C03U C04L C04I 120.0(9) . . ?
C03U C04L H04L 120.0 . . ?
C04I C04L H04L 120.0 . . ?
C039 C04M H04M 119.9 . . ?
C055 C04M C039 120.3(10) . . ?
C055 C04M H04M 119.9 . . ?
C044 C04N H04N 119.8 . . ?
C056 C04N C044 120.3(10) . . ?
C056 C04N H04N 119.8 . . ?
O01S C04O C051 122.3(9) . . ?
O01S C04O C05H 117.9(12) . . ?
C051 C04O C05H 119.8(13) . . ?
C045 C04P H04P 119.6 . . ?
C04R C04P C045 120.9(13) . . ?
C04R C04P H04P 119.6 . . ?
C03Q C04Q H04Q 119.9 . . ?
C04S C04Q C03Q 120.2(10) . . ?
C04S C04Q H04Q 119.9 . . ?
C04P C04R H04R 120.2 . . ?
C04P C04R C04Z 119.6(12) . . ?
C04Z C04R H04R 120.2 . . ?
C04J C04S C04Q 120.7(9) . . ?
C04J C04S H04S 119.7 . . ?
C04Q C04S H04S 119.7 . . ?
C03X C04T H04T 119.9 . . ?
C04Z C04T C03X 120.1(12) . . ?
C04Z C04T H04T 119.9 . . ?
O01Y C04U C04D 123.7(9) . . ?
C05B C04U O01Y 116.2(11) . . ?
C05B C04U C04D 120.0(11) . . ?
C03I C04V H04V 119.9 . . ?
C05A C04V C03I 120.3(10) . . ?
C05A C04V H04V 119.9 . . ?
C048 C04W H04W 119.4 . . ?
C054 C04W C048 121.3(10) . . ?
C054 C04W H04W 119.4 . . ?
C05E C04X O01M 113.0(10) . . ?
C05M C04X O01M 113.4(11) . . ?
C05M C04X C05E 122.4(14) . . ?
C04D C04Y H04Y 117.9 . . ?
C04D C04Y C057 124.1(15) . . ?
C057 C04Y H04Y 117.9 . . ?
C04R C04Z C04T 121.0(10) . . ?
C04R C04Z H04Z 119.5 . . ?
C04T C04Z H04Z 119.5 . . ?
C04E C050 H050 119.4 . . ?
C04E C050 C055 121.3(10) . . ?
C055 C050 H050 119.4 . . ?
C04O C051 C03W 121.7(11) . . ?
C04O C051 C05F 121.2(10) . . ?
C05F C051 C03W 117.0(11) . . ?
C03T C052 H052 119.5 . . ?
C05G C052 C03T 121.0(11) . . ?
C05G C052 H052 119.5 . . ?
C04C C053 H053 120.7 . . ?
C04C C053 C056 118.6(11) . . ?
C056 C053 H053 120.7 . . ?
C047 C054 C04W 118.9(10) . . ?
C047 C054 H054 120.5 . . ?
C04W C054 H054 120.5 . . ?
C04M C055 H055 120.6 . . ?
C050 C055 C04M 118.9(11) . . ?
C050 C055 H055 120.6 . . ?
C04N C056 C053 121.2(10) . . ?
C04N C056 H056 119.4 . . ?
C053 C056 H056 119.4 . . ?
C04Y C057 H057 121.4 . . ?
C05C C057 C04Y 117.2(14) . . ?
C05C C057 H057 121.4 . . ?
C04F C059 H059 120.3 . . ?
C05A C059 C04F 119.3(11) . . ?
C05A C059 H059 120.3 . . ?
C04V C05A C059 121.2(10) . . ?
C04V C05A H05A 119.4 . . ?
C059 C05A H05A 119.4 . . ?
C04U C05B H05B 121.8 . . ?
C04U C05B C05C 116.4(13) . . ?
C05C C05B H05B 121.8 . . ?
C057 C05C C05B 123.5(12) . . ?
C057 C05C H05C 118.3 . . ?
C05B C05C H05C 118.3 . . ?
C04H C05D H05D 119.8 . . ?
C04H C05D C05I 120.5(12) . . ?
C05I C05D H05D 119.8 . . ?
C04X C05E H05E 109.5 . . ?
C04X C05E H05F 109.5 . . ?
C04X C05E H05G 109.5 . . ?
H05E C05E H05F 109.5 . . ?
H05E C05E H05G 109.5 . . ?
H05F C05E H05G 109.5 . . ?
C051 C05F H05H 119.9 . . ?
C05J C05F C051 120.1(15) . . ?
C05J C05F H05H 119.9 . . ?
C052 C05G H05I 119.6 . . ?
C052 C05G C05I 120.7(12) . . ?
C05I C05G H05I 119.6 . . ?
C04O C05H H05J 120.6 . . ?
C04O C05H C05K 118.8(14) . . ?
C05K C05H H05J 120.6 . . ?
C05D C05I H05K 120.7 . . ?
C05G C05I C05D 118.7(14) . . ?
C05G C05I H05K 120.7 . . ?
C05F C05J H05L 121.2 . . ?
C05F C05J C05K 117.7(16) . . ?
C05K C05J H05L 121.2 . . ?
C05H C05K C05J 122.0(13) . . ?
C05H C05K H05M 119.0 . . ?
C05J C05K H05M 119.0 . . ?
O021 C05L H05N 112.2 . . ?
O021 C05L C06A 109.8(16) . . ?
C05N C05L O021 111.9(16) . . ?
C05N C05L H05N 112.2 . . ?
C05N C05L C06A 97.8(19) . . ?
C06A C05L H05N 112.2 . . ?
C04X C05M H05O 109.5 . . ?
C04X C05M H05P 109.5 . . ?
C04X C05M H05Q 109.5 . . ?
H05O C05M H05P 109.5 . . ?
H05O C05M H05Q 109.5 . . ?
H05P C05M H05Q 109.5 . . ?
C05L C05N H05R 109.5 . . ?
C05L C05N H05S 109.5 . . ?
C05L C05N H05T 109.5 . . ?
H05R C05N H05S 109.5 . . ?
H05R C05N H05T 109.5 . . ?
H05S C05N H05T 109.5 . . ?
O00G Ag1 O00T 99.43(17) . . ?
O00G Ag1 O00W 132.40(18) . . ?
O00W Ag1 O00T 104.30(19) . . ?
O00G Ag1A O00W 126.64(18) . . ?
O00J Ag2 O01D 132.43(17) . . ?
O00J Ag2 O01L 116.86(18) . . ?
O01L Ag2 O01D 110.31(19) . . ?
O01L Ag2A O00J 136.1(5) . . ?
C05L C06A H06A 109.5 . . ?
C05L C06A H06B 109.5 . . ?
C05L C06A H06C 109.5 . . ?
H06A C06A H06B 109.5 . . ?
H06A C06A H06C 109.5 . . ?
H06B C06A H06C 109.5 . . ?

loop_
_geom_bond_atom_site_label_1
_geom_bond_atom_site_label_2
_geom_bond_distance
_geom_bond_site_symmetry_2
_geom_bond_publ_flag
Ti03 Ti04 2.7914(19) . ?
Ti03 O00E 2.019(5) . ?
Ti03 O00F 1.977(4) . ?
Ti03 O00G 1.867(5) . ?
Ti03 O00I 1.997(5) . ?
Ti03 O00J 1.842(5) . ?
Ti03 O00K 2.008(5) . ?
Ti04 O00G 1.826(5) . ?
Ti04 O00J 1.858(5) . ?
Ti04 O00L 1.963(5) . ?
Ti04 O00M 1.987(5) . ?
Ti04 O00O 2.078(5) . ?
Ti04 O00R 2.067(5) . ?
Ti05 O00P 2.032(5) . ?
Ti05 O00S 2.044(6) . ?
Ti05 O00U 2.036(5) . ?
Ti05 O00V 1.848(5) . ?
Ti05 O00Y 1.885(5) . ?
Ti05 O010 1.846(6) . ?
Ti06 O00Q 2.024(5) . ?
Ti06 O00W 2.038(6) . ?
Ti06 O013 1.817(6) . ?
Ti06 O014 1.982(6) . ?
Ti06 O016 1.951(6) . ?
Ti06 O01O 1.839(5) . ?
Ti08 O00H 2.015(5) . ?
Ti08 O012 1.827(6) . ?
Ti08 O01F 1.993(5) . ?
Ti08 O01I 1.961(6) . ?
Ti08 O01L 2.044(7) . ?
Ti08 O01Y 1.840(7) . ?
Ti09 O00T 2.080(5) . ?
Ti09 O017 2.007(6) . ?
Ti09 O019 1.994(5) . ?
Ti09 O01E 1.868(6) . ?
Ti09 O01M 1.757(6) . ?
Ti09 O01N 1.973(6) . ?
Ti0A O00Z 2.019(5) . ?
Ti0A O018 2.034(6) . ?
Ti0A O01A 1.861(6) . ?
Ti0A O01B 1.866(6) . ?
Ti0A O01G 2.044(6) . ?
Ti0A O01Q 1.847(6) . ?
Ti0B O00N 2.056(6) . ?
Ti0B O015 2.043(6) . ?
Ti0B O01D 2.042(6) . ?
Ti0B O01J 1.836(6) . ?
Ti0B O01S 1.853(7) . ?
Ti0B O01V 1.856(7) . ?
Ti0C O00X 2.025(6) . ?
Ti0C O01C 2.073(5) . ?
Ti0C O01H 2.050(6) . ?
Ti0C O01K 1.842(6) . ?
Ti0C O01T 1.853(7) . ?
Ti0C O01U 1.865(7) . ?
Ti0D O011 2.090(6) . ?
Ti0D O01P 1.988(6) . ?
Ti0D O01R 1.972(6) . ?
Ti0D O01W 2.004(7) . ?
Ti0D O01X 1.860(7) . ?
Ti0D O021 1.779(7) . ?
O00E C028 1.267(9) . ?
O00F C023 1.277(8) . ?
O00G Ag1 2.276(5) . ?
O00G Ag1A 2.277(5) . ?
O00H C020 1.271(9) . ?
O00I C027 1.272(8) . ?
O00J Ag2 2.257(5) . ?
O00J Ag2A 2.266(10) . ?
O00K C024 1.262(9) . ?
O00L C02E 1.258(9) . ?
O00M C02B 1.246(9) . ?
O00N C02B 1.266(9) . ?
O00O C020 1.250(9) . ?
O00P C02N 1.278(10) . ?
O00Q C02I 1.273(9) . ?
O00R C02I 1.241(9) . ?
O00S C02O 1.258(10) . ?
O00T C024 1.257(9) . ?
O00T Ag1 2.473(5) . ?
O00U C023 1.269(9) . ?
O00V C025 1.336(9) . ?
O00W C02G 1.292(9) . ?
O00W Ag1 2.330(5) . ?
O00W Ag1A 2.440(5) . ?
O00X C02E 1.268(9) . ?
O00Y C026 1.333(9) . ?
O00Z C027 1.252(9) . ?
O010 C03A 1.348(11) . ?
O011 C028 1.266(9) . ?
O012 C03I 1.345(11) . ?
O013 C02U 1.352(10) . ?
O014 C02H 1.306(9) . ?
O015 C033 1.250(10) . ?
O016 C02O 1.263(10) . ?
O017 C02G 1.262(10) . ?
O018 C03D 1.254(10) . ?
O019 C02N 1.264(9) . ?
O01A C029 1.348(10) . ?
O01B C038 1.341(10) . ?
O01C C02H 1.224(10) . ?
O01D C03W 1.275(12) . ?
O01D Ag2 2.531(6) . ?
O01E C02L 1.330(10) . ?
O01F C033 1.253(9) . ?
O01G C037 1.254(11) . ?
O01H C03Z 1.265(10) . ?
O01I C03D 1.273(10) . ?
O01J C03F 1.344(11) . ?
O01K C02A 1.343(10) . ?
O01L C02V 1.277(11) . ?
O01L Ag2 2.446(7) . ?
O01L Ag2A 2.055(12) . ?
O01M C04X 1.422(11) . ?
O01N C03Z 1.268(11) . ?
O01O C03J 1.357(10) . ?
O01P C037 1.263(11) . ?
O01Q C031 1.315(11) . ?
O01R C03W 1.263(11) . ?
O01S C04O 1.336(14) . ?
O01T C03X 1.335(13) . ?
O01U C03T 1.308(11) . ?
O01V C044 1.329(12) . ?
O01W C02V 1.229(11) . ?
O01X C03R 1.327(11) . ?
O01Y H01Y 0.855(10) . ?
O01Y C04U 1.405(13) . ?
C01Z C027 1.463(9) . ?
C01Z C029 1.416(10) . ?
C01Z C02C 1.408(11) . ?
C020 C03L 1.486(11) . ?
O021 C05L 1.427(17) . ?
C022 C023 1.477(9) . ?
C022 C025 1.395(9) . ?
C022 C02F 1.395(11) . ?
C024 C02K 1.482(10) . ?
C025 C02W 1.396(10) . ?
C026 C02P 1.407(10) . ?
C026 C034 1.392(11) . ?
C028 C02M 1.472(11) . ?
C029 C035 1.374(11) . ?
C02A C02D 1.393(11) . ?
C02A C036 1.401(10) . ?
C02B C032 1.469(10) . ?
C02C H02C 0.9300 . ?
C02C C02Q 1.366(11) . ?
C02D C02E 1.468(9) . ?
C02D C030 1.409(11) . ?
C02F H02F 0.9300 . ?
C02F C03V 1.363(11) . ?
C02G C02T 1.471(11) . ?
C02H C04H 1.473(12) . ?
C02I C03K 1.473(11) . ?
C02J H02J 0.9300 . ?
C02J C02K 1.396(12) . ?
C02J C02Z 1.389(11) . ?
C02K C02L 1.388(11) . ?
C02L C02X 1.406(12) . ?
C02M C03N 1.404(12) . ?
C02M C03R 1.407(11) . ?
C02N C039 1.461(12) . ?
C02O C034 1.487(10) . ?
C02P H02P 0.9300 . ?
C02P C03B 1.368(12) . ?
C02Q H02Q 0.9300 . ?
C02Q C02R 1.373(12) . ?
C02R H02R 0.9300 . ?
C02R C035 1.369(12) . ?
C02S C033 1.491(11) . ?
C02S C044 1.403(12) . ?
C02S C04C 1.389(14) . ?
C02T C03E 1.398(12) . ?
C02T C03J 1.401(12) . ?
C02U C03K 1.412(11) . ?
C02U C048 1.379(13) . ?
C02V C04D 1.462(12) . ?
C02W H02W 0.9300 . ?
C02W C03H 1.386(12) . ?
C02X H02X 0.9300 . ?
C02X C03S 1.372(13) . ?
C02Y C031 1.404(13) . ?
C02Y C037 1.464(12) . ?
C02Y C042 1.408(14) . ?
C02Z H02Z 0.9300 . ?
C02Z C03S 1.384(14) . ?
C030 H030 0.9300 . ?
C030 C03M 1.372(11) . ?
C031 C041 1.420(12) . ?
C032 C03F 1.394(12) . ?
C032 C03Q 1.395(12) . ?
C034 C03C 1.387(12) . ?
C035 H035 0.9300 . ?
C036 H036 0.9300 . ?
C036 C03O 1.370(12) . ?
C038 C03G 1.398(12) . ?
C038 C03Y 1.420(11) . ?
C039 C03A 1.385(12) . ?
C039 C04M 1.404(13) . ?
C03A C04E 1.394(13) . ?
C03B H03B 0.9300 . ?
C03B C040 1.377(13) . ?
C03C H03C 0.9300 . ?
C03C C040 1.386(12) . ?
C03D C03G 1.463(11) . ?
C03E H03E 0.9300 . ?
C03E C043 1.383(13) . ?
C03F C04J 1.398(11) . ?
C03G C046 1.380(12) . ?
C03H H03H 0.9300 . ?
C03H C03V 1.397(11) . ?
C03I C03L 1.408(12) . ?
C03I C04V 1.400(13) . ?
C03J C03P 1.406(11) . ?
C03K C047 1.401(12) . ?
C03L C04F 1.386(12) . ?
C03M H03M 0.9300 . ?
C03M C03O 1.396(12) . ?
C03N H03N 0.9300 . ?
C03N C04I 1.381(13) . ?
C03O H03O 0.9300 . ?
C03P H03P 0.9300 . ?
C03P C049 1.360(14) . ?
C03Q H03Q 0.9300 . ?
C03Q C04Q 1.385(12) . ?
C03R C03U 1.383(13) . ?
C03S H03S 0.9300 . ?
C03T C04H 1.424(13) . ?
C03T C052 1.399(14) . ?
C03U H03U 0.9300 . ?
C03U C04L 1.365(15) . ?
C03V H03V 0.9300 . ?
C03W C051 1.478(12) . ?
C03X C045 1.412(15) . ?
C03X C04T 1.387(13) . ?
C03Y H03Y 0.9300 . ?
C03Y C04G 1.365(14) . ?
C03Z C045 1.445(12) . ?
C040 H040 0.9300 . ?
C041 H041 0.9300 . ?
C041 C04B 1.366(16) . ?
C042 H042 0.9300 . ?
C042 C04K 1.374(14) . ?
C043 H043 0.9300 . ?
C043 C049 1.392(15) . ?
C044 C04N 1.385(13) . ?
C045 C04P 1.401(14) . ?
C046 H046 0.9300 . ?
C046 C04A 1.377(13) . ?
C047 H047 0.9300 . ?
C047 C054 1.378(14) . ?
C048 H048 0.9300 . ?
C048 C04W 1.407(15) . ?
C049 H049 0.9300 . ?
C04A H04A 0.9300 . ?
C04A C04G 1.386(15) . ?
C04B H04B 0.9300 . ?
C04B C04K 1.391(17) . ?
C04C H04C 0.9300 . ?
C04C C053 1.378(13) . ?
C04D C04U 1.440(16) . ?
C04D C04Y 1.349(16) . ?
C04E H04E 0.9300 . ?
C04E C050 1.382(16) . ?
C04F H04F 0.9300 . ?
C04F C059 1.393(14) . ?
C04G H04G 0.9300 . ?
C04H C05D 1.385(15) . ?
C04I H04I 0.9300 . ?
C04I C04L 1.388(15) . ?
C04J H04J 0.9300 . ?
C04J C04S 1.353(16) . ?
C04K H04K 0.9300 . ?
C04L H04L 0.9300 . ?
C04M H04M 0.9300 . ?
C04M C055 1.394(15) . ?
C04N H04N 0.9300 . ?
C04N C056 1.351(17) . ?
C04O C051 1.380(17) . ?
C04O C05H 1.382(15) . ?
C04P H04P 0.9300 . ?
C04P C04R 1.377(15) . ?
C04Q H04Q 0.9300 . ?
C04Q C04S 1.384(16) . ?
C04R H04R 0.9300 . ?
C04R C04Z 1.38(2) . ?
C04S H04S 0.9300 . ?
C04T H04T 0.9300 . ?
C04T C04Z 1.385(19) . ?
C04U C05B 1.373(14) . ?
C04V H04V 0.9300 . ?
C04V C05A 1.362(16) . ?
C04W H04W 0.9300 . ?
C04W C054 1.391(14) . ?
C04X C05E 1.414(15) . ?
C04X C05M 1.368(18) . ?
C04Y H04Y 0.9300 . ?
C04Y C057 1.360(16) . ?
C04Z H04Z 0.9300 . ?
C050 H050 0.9300 . ?
C050 C055 1.394(16) . ?
C051 C05F 1.408(18) . ?
C052 H052 0.9300 . ?
C052 C05G 1.388(19) . ?
C053 H053 0.9300 . ?
C053 C056 1.417(17) . ?
C054 H054 0.9300 . ?
C055 H055 0.9300 . ?
C056 H056 0.9300 . ?
C057 H057 0.9300 . ?
C057 C05C 1.352(19) . ?
C059 H059 0.9300 . ?
C059 C05A 1.366(17) . ?
C05A H05A 0.9300 . ?
C05B H05B 0.9300 . ?
C05B C05C 1.446(18) . ?
C05C H05C 0.9300 . ?
C05D H05D 0.9300 . ?
C05D C05I 1.417(17) . ?
C05E H05E 0.9600 . ?
C05E H05F 0.9600 . ?
C05E H05G 0.9600 . ?
C05F H05H 0.9300 . ?
C05F C05J 1.371(17) . ?
C05G H05I 0.9300 . ?
C05G C05I 1.40(2) . ?
C05H H05J 0.9300 . ?
C05H C05K 1.39(2) . ?
C05I H05K 0.9300 . ?
C05J H05L 0.9300 . ?
C05J C05K 1.42(3) . ?
C05K H05M 0.9300 . ?
C05L H05N 0.9800 . ?
C05L C05N 1.414(17) . ?
C05L C06A 1.67(3) . ?
C05M H05O 0.9600 . ?
C05M H05P 0.9600 . ?
C05M H05Q 0.9600 . ?
C05N H05R 0.9600 . ?
C05N H05S 0.9600 . ?
C05N H05T 0.9600 . ?
C06A H06A 0.9600 . ?
C06A H06B 0.9600 . ?
C06A H06C 0.9600 . ?
